data_4135273
loop_
_publ_author_name
'Zhu, Huangtianzhi'
'Li, Qi'
'Shi, Bingbing'
'Xing, Hao'
'Sun, Yan'
'Lu, Shuai'
'Shangguan, Liqing'
'Li, Xiaopeng'
'Huang, Feihe'
'Stang, Peter J.'

_publ_section_title
;
 Formation of Planar Chiral Platinum Triangles via Pillar[5]arene for
 Circularly Polarized Luminescence.
;
_journal_issue 41
_journal_name_full 'Journal of the American Chemical Society'
_journal_page_first 17340
_journal_page_last 17345
_journal_paper_doi 10.1021/jacs.0c09598
_journal_volume 142
_journal_year 2020
_chemical_absolute_configuration rmad
_chemical_formula_moiety '1.5(C H Cl3), C65 H60 N2 O8, C5 H12'
_chemical_formula_sum 'C71.5 H73.5 Cl4.5 N2 O8'
_chemical_formula_weight 1248.34
_space_group_crystal_system monoclinic
_space_group_IT_number 4
_space_group_name_Hall 'P 2yb'
_space_group_name_H-M_alt 'P 1 21 1'
_atom_sites_solution_hydrogens geom
_atom_sites_solution_primary dual
_audit_creation_date 2019-10-23
_audit_creation_method
;
Olex2 1.2
(compiled 2018.05.29 svn.r3508 for OlexSys, GUI svn.r5506)
;
_cell_angle_alpha 90
_cell_angle_beta 90.1930(10)
_cell_angle_gamma 90
_cell_formula_units_Z 4
_cell_length_a 11.9689(2)
_cell_length_b 26.3969(5)
_cell_length_c 21.6869(4)
_cell_measurement_reflns_used 9527
_cell_measurement_temperature 170(2)
_cell_measurement_theta_max 54.816
_cell_measurement_theta_min 3.214
_cell_volume 6851.8(2)
_computing_cell_refinement 'SAINT v8.37A (Bruker, 2015)'
_computing_data_reduction 'SAINT v8.37A (Bruker, 2015)'
_computing_molecular_graphics 'Olex2 (Dolomanov et al., 2009)'
_computing_publication_material 'Olex2 (Dolomanov et al., 2009)'
_computing_structure_refinement 'ShelXL (Sheldrick, 2015)'
_computing_structure_solution 'ShelXT (Sheldrick, 2015)'
_diffrn_ambient_temperature 170.15
_diffrn_measured_fraction_theta_full 0.999
_diffrn_measured_fraction_theta_max 0.997
_diffrn_measurement_device_type 'Bruker APEX-II CCD'
_diffrn_measurement_method '\f and \w scans'
_diffrn_radiation_type GaK\a
_diffrn_radiation_wavelength 1.34139
_diffrn_reflns_av_R_equivalents 0.0557
_diffrn_reflns_av_unetI/netI 0.0459
_diffrn_reflns_Laue_measured_fraction_full 0.999
_diffrn_reflns_Laue_measured_fraction_max 0.997
_diffrn_reflns_limit_h_max 14
_diffrn_reflns_limit_h_min -14
_diffrn_reflns_limit_k_max 32
_diffrn_reflns_limit_k_min -32
_diffrn_reflns_limit_l_max 26
_diffrn_reflns_limit_l_min -26
_diffrn_reflns_number 96237
_diffrn_reflns_point_group_measured_fraction_full 0.999
_diffrn_reflns_point_group_measured_fraction_max 0.997
_diffrn_reflns_theta_full 53.594
_diffrn_reflns_theta_max 54.942
_diffrn_reflns_theta_min 3.212
_diffrn_standards_number 0
_exptl_absorpt_coefficient_mu 1.421
_exptl_absorpt_correction_T_max 0.7508
_exptl_absorpt_correction_T_min 0.5832
_exptl_absorpt_correction_type multi-scan
_exptl_absorpt_process_details
'SADABS-2016/2 (Bruker,2016/2) was used for absorption correction. wR2(int) was 0.1315 before and 0.0753 after correction. The Ratio of minimum to maximum transmission is 0.7768. The \l/2 correction factor is Not present.'
_exptl_crystal_colour colourless
_exptl_crystal_density_diffrn 1.210
_exptl_crystal_description block
_exptl_crystal_F_000 2628
_exptl_crystal_size_max 0.16
_exptl_crystal_size_mid 0.08
_exptl_crystal_size_min 0.06
_refine_diff_density_max 0.474
_refine_diff_density_min -0.670
_refine_diff_density_rms 0.077
_refine_ls_abs_structure_details
;
 Refined as an inversion twin.
;
_refine_ls_abs_structure_Flack 0.11(2)
_refine_ls_extinction_coef 0.00210(19)
_refine_ls_extinction_expression Fc^*^=kFc[1+0.001xFc^2^\l^3^/sin(2\q)]^-1/4^
_refine_ls_extinction_method 'SHELXL-2016/6 (Sheldrick 2016)'
_refine_ls_goodness_of_fit_ref 1.027
_refine_ls_hydrogen_treatment constr
_refine_ls_matrix_type full
_refine_ls_number_parameters 1571
_refine_ls_number_reflns 25770
_refine_ls_number_restraints 25
_refine_ls_restrained_S_all 1.030
_refine_ls_R_factor_all 0.0737
_refine_ls_R_factor_gt 0.0686
_refine_ls_shift/su_max 0.014
_refine_ls_shift/su_mean 0.000
_refine_ls_structure_factor_coef Fsqd
_refine_ls_weighting_details 'w=1/[\s^2^(Fo^2^)+(0.1052P)^2^+7.2402P] where P=(Fo^2^+2Fc^2^)/3'
_refine_ls_weighting_scheme calc
_refine_ls_wR_factor_gt 0.1877
_refine_ls_wR_factor_ref 0.1921
_reflns_Friedel_coverage 0.955
_reflns_Friedel_fraction_full 1.000
_reflns_Friedel_fraction_max 0.997
_reflns_number_gt 23475
_reflns_number_total 25770
_reflns_threshold_expression 'I > 2\s(I)'
_cod_data_source_file ja0c09598_si_002.cif
_cod_data_source_block 191023zhtz_0m_pl
_cod_depositor_comments 'Adding full bibliography for 4135272--4135273.cif.'
_cod_original_formula_sum 'C71.50 H73.50 Cl4.50 N2 O8'
_cod_database_code 4135273
_shelx_shelxl_version_number 2016/6
_shelx_space_group_comment
;
The symmetry employed for this shelxl refinement is uniquely defined
by the following loop, which should always be used as a source of
symmetry information in preference to the above space-group names.
They are only intended as comments.
;
_shelx_estimated_absorpt_t_max 0.920
_shelx_estimated_absorpt_t_min 0.805
_olex2_refinement_description
;
1. Twinned data refinement
 Scales: 0.89(3)
 0.11(3)
2. Fixed Uiso
 At 1.2 times of:
  All C(H) groups, All C(H,H) groups
 At 1.5 times of:
  All C(H,H,H) groups
3. Uiso/Uaniso restraints and constraints
C137 \\sim C136 \\sim C135 \\sim C134 \\sim C138: within 2A with sigma of 0.01
and sigma for terminal atoms of 0.02
4.a Ternary CH refined with riding coordinates:
 C1(H1), C2(H2), C3(H3)
4.b Secondary CH2 refined with riding coordinates:
 C11(H11A,H11B), C20(H20A,H20B), C25(H25A,H25B), C34(H34A,H34B), C43(H43A,
 H43B), C76(H76A,H76B), C85(H85A,H85B), C90(H90A,H90B), C99(H99A,H99B),
 C108(H10G,H10H), C134(H13D,H13E), C135(H13F,H13G), C136(H13H,H13I), C139(H13P,
 H13Q), C140(H14D,H14E), C141(H14F,H14G)
4.c Aromatic/amide H refined with riding coordinates:
 C6(H6), C10(H10), C15(H15), C19(H19), C23(H23), C29(H29), C33(H33), C38(H38),
 C42(H42), C45(H45), C47(H47), C48(H48), C51(H51), C52(H52), C53(H53), C54(H54),
  C55(H55), C56(H56), C58(H58), C59(H59), C62(H62), C63(H63), C64(H64),
 C65(H65), C66(H66), C67(H67), C71(H71), C75(H75), C80(H80), C84(H84), C88(H88),
  C94(H94), C98(H98), C103(H103), C107(H107), C110(H110), C112(H112),
 C113(H113), C116(H116), C117(H117), C118(H118), C119(H119), C120(H120),
 C121(H121), C123(H123), C124(H124), C127(H127), C128(H128), C129(H129),
 C130(H130), C131(H131), C132(H132)
4.d Idealised Me refined as rotating group:
 C8(H8A,H8B,H8C), C14(H14A,H14B,H14C), C18(H18A,H18B,H18C), C28(H28A,H28B,
 H28C), C32(H32A,H32B,H32C), C37(H37A,H37B,H37C), C41(H41A,H41B,H41C), C68(H68A,
 H68B,H68C), C73(H73A,H73B,H73C), C79(H79A,H79B,H79C), C83(H83A,H83B,H83C),
 C93(H93A,H93B,H93C), C97(H97A,H97B,H97C), C102(H10A,H10B,H10C), C106(H10D,H10E,
 H10F), C133(H13A,H13B,H13C), C137(H13J,H13K,H13L), C138(H13M,H13N,H13O),
 C142(H14H,H14I,H14J), C143(H14K,H14L,H14M)
;
_olex2_submission_special_instructions 'No special instructions were received'

loop_
_space_group_symop_operation_xyz
'x, y, z'
'-x, y+1/2, -z'

loop_
_atom_site_label
_atom_site_type_symbol
_atom_site_fract_x
_atom_site_fract_y
_atom_site_fract_z
_atom_site_U_iso_or_equiv
_atom_site_adp_type
_atom_site_occupancy
_atom_site_site_symmetry_order
_atom_site_calc_flag
_atom_site_refinement_flags_posn
_atom_site_refinement_flags_adp
_atom_site_refinement_flags_occupancy
_atom_site_disorder_assembly
_atom_site_disorder_group
Cl1 Cl 0.40124(18) 0.62021(7) 1.07381(10) 0.0657(5) Uani 1 1 d . . . . .
Cl2 Cl 0.52645(17) 0.71217(7) 1.09194(9) 0.0621(5) Uani 1 1 d . . . . .
Cl3 Cl 0.5636(2) 0.65146(11) 0.98311(13) 0.0868(7) Uani 1 1 d . . . . .
C1 C 0.4639(6) 0.6712(3) 1.0374(3) 0.0506(16) Uani 1 1 d . . . . .
H1 H 0.404457 0.690626 1.015054 0.061 Uiso 1 1 calc R . . . .
Cl4 Cl 0.87747(18) 0.38075(9) 1.32271(9) 0.0689(5) Uani 1 1 d . . . . .
Cl5 Cl 0.9547(3) 0.36823(10) 1.19900(12) 0.1074(11) Uani 1 1 d . . . . .
Cl6 Cl 1.1017(3) 0.3514(2) 1.3032(3) 0.178(2) Uani 1 1 d . . . . .
C2 C 0.9644(8) 0.3451(3) 1.2734(5) 0.072(2) Uani 1 1 d . . . . .
H2 H 0.941395 0.308715 1.274215 0.087 Uiso 1 1 calc R . . . .
Cl7 Cl 0.2456(6) 0.2444(3) 1.3768(3) 0.200(3) Uani 1 1 d . . . . .
Cl8 Cl 0.4623(6) 0.2773(3) 1.4159(4) 0.207(3) Uani 1 1 d . . . . .
Cl9 Cl 0.2687(6) 0.3219(2) 1.4681(4) 0.204(3) Uani 1 1 d . . . . .
C3 C 0.3314(16) 0.2922(6) 1.3990(9) 0.142(6) Uani 1 1 d . . . . .
H3 H 0.332489 0.318048 1.365311 0.171 Uiso 1 1 calc R . . . .
O1 O 0.4333(4) 0.31689(15) 0.81373(18) 0.0396(9) Uani 1 1 d . . . . .
O2 O 0.4794(4) 0.52267(16) 0.7719(2) 0.0461(10) Uani 1 1 d . . . . .
O3 O 0.1583(4) 0.41556(19) 0.6587(2) 0.0563(12) Uani 1 1 d . . . . .
O4 O 0.1191(4) 0.60521(16) 0.7660(2) 0.0420(9) Uani 1 1 d . . . . .
O5 O -0.1568(3) 0.40255(15) 0.99125(19) 0.0373(9) Uani 1 1 d . . . . .
O6 O 0.1831(3) 0.50190(15) 1.11571(18) 0.0362(8) Uani 1 1 d . . . . .
O7 O 0.2069(3) 0.31484(16) 1.0234(2) 0.0422(9) Uani 1 1 d . . . . .
O8 O 0.5373(3) 0.45916(15) 0.9877(2) 0.0386(9) Uani 1 1 d . . . . .
N1 N 0.2143(5) 0.7509(2) 1.1925(2) 0.0462(12) Uani 1 1 d . . . . .
N2 N -0.3514(9) 0.2616(3) 0.5661(4) 0.081(2) Uani 1 1 d . . . . .
C4 C 0.4445(5) 0.3689(2) 0.8041(2) 0.0340(12) Uani 1 1 d . . . . .
C5 C 0.4985(4) 0.3979(2) 0.8487(2) 0.0312(11) Uani 1 1 d . . . . .
C6 C 0.5097(5) 0.4500(2) 0.8383(3) 0.0348(12) Uani 1 1 d . . . . .
H6 H 0.547121 0.470499 0.867913 0.042 Uiso 1 1 calc R . . . .
C7 C 0.4668(5) 0.4721(2) 0.7852(3) 0.0354(12) Uani 1 1 d . . . . .
C8 C 0.5311(6) 0.5537(3) 0.8152(4) 0.0535(17) Uani 1 1 d . . . . .
H8A H 0.537961 0.588077 0.798503 0.080 Uiso 1 1 calc GR . . . .
H8B H 0.605539 0.540381 0.824782 0.080 Uiso 1 1 calc GR . . . .
H8C H 0.486139 0.554618 0.852893 0.080 Uiso 1 1 calc GR . . . .
C9 C 0.4087(5) 0.4433(2) 0.7419(2) 0.0359(12) Uani 1 1 d . . . . .
C10 C 0.4004(5) 0.3916(2) 0.7513(3) 0.0378(12) Uani 1 1 d . . . . .
H10 H 0.363967 0.371237 0.721250 0.045 Uiso 1 1 calc R . . . .
C11 C 0.3565(5) 0.4668(2) 0.6845(2) 0.0388(13) Uani 1 1 d . . . . .
H11A H 0.406375 0.493686 0.668599 0.047 Uiso 1 1 calc R . . . .
H11B H 0.349088 0.440545 0.652134 0.047 Uiso 1 1 calc R . . . .
C12 C 0.2435(5) 0.4891(2) 0.6976(2) 0.0355(12) Uani 1 1 d . . . . .
C13 C 0.1462(5) 0.4630(2) 0.6854(2) 0.0382(12) Uani 1 1 d . . . . .
C14 C 0.0592(8) 0.3907(3) 0.6394(5) 0.081(3) Uani 1 1 d . . . . .
H14A H 0.020861 0.411469 0.608362 0.121 Uiso 1 1 calc GR . . . .
H14B H 0.010041 0.385770 0.674910 0.121 Uiso 1 1 calc GR . . . .
H14C H 0.078128 0.357737 0.621472 0.121 Uiso 1 1 calc GR . . . .
C15 C 0.0431(5) 0.4840(2) 0.6986(2) 0.0329(11) Uani 1 1 d . . . . .
H15 H -0.022765 0.465499 0.688935 0.039 Uiso 1 1 calc R . . . .
C16 C 0.0332(5) 0.5319(2) 0.7260(2) 0.0318(11) Uani 1 1 d . . . . .
C17 C 0.1311(5) 0.5579(2) 0.7393(2) 0.0330(11) Uani 1 1 d . . . . .
C18 C 0.2159(6) 0.6344(3) 0.7755(4) 0.0544(17) Uani 1 1 d . . . . .
H18A H 0.250425 0.642100 0.735697 0.082 Uiso 1 1 calc GR . . . .
H18B H 0.268805 0.615395 0.801198 0.082 Uiso 1 1 calc GR . . . .
H18C H 0.195947 0.666081 0.796336 0.082 Uiso 1 1 calc GR . . . .
C19 C 0.2359(5) 0.5376(2) 0.7253(2) 0.0375(12) Uani 1 1 d . . . . .
H19 H 0.301836 0.556234 0.734350 0.045 Uiso 1 1 calc R . . . .
C20 C -0.0800(5) 0.5538(2) 0.7409(2) 0.0317(11) Uani 1 1 d . . . . .
H20A H -0.135967 0.539775 0.711824 0.038 Uiso 1 1 calc R . . . .
H20B H -0.077773 0.590994 0.734849 0.038 Uiso 1 1 calc R . . . .
C21 C -0.1164(4) 0.5425(2) 0.8066(2) 0.0303(11) Uani 1 1 d . . . . .
C22 C -0.1739(4) 0.4977(2) 0.8244(2) 0.0286(10) Uani 1 1 d . . . . .
C23 C -0.1927(4) 0.4897(2) 0.8866(2) 0.0274(10) Uani 1 1 d . . . . .
H23 H -0.230330 0.459525 0.898359 0.033 Uiso 1 1 calc R . . . .
C24 C -0.1600(4) 0.5228(2) 0.9328(2) 0.0267(10) Uani 1 1 d . . . . .
C25 C -0.1787(4) 0.5068(2) 1.0001(2) 0.0268(10) Uani 1 1 d . . . . .
H25A H -0.193771 0.537272 1.025304 0.032 Uiso 1 1 calc R . . . .
H25B H -0.245277 0.484615 1.002230 0.032 Uiso 1 1 calc R . . . .
C26 C -0.0781(4) 0.47859(19) 1.0273(2) 0.0250(10) Uani 1 1 d . . . . .
C27 C -0.0708(4) 0.4263(2) 1.0221(2) 0.0271(10) Uani 1 1 d . . . . .
C28 C -0.1556(7) 0.3492(3) 0.9896(5) 0.073(3) Uani 1 1 d . . . . .
H28A H -0.212534 0.337129 0.960590 0.109 Uiso 1 1 calc GR . . . .
H28B H -0.171453 0.335893 1.030873 0.109 Uiso 1 1 calc GR . . . .
H28C H -0.081806 0.337448 0.976323 0.109 Uiso 1 1 calc GR . . . .
C29 C 0.0196(4) 0.4001(2) 1.0468(2) 0.0300(11) Uani 1 1 d . . . . .
H29 H 0.023797 0.364301 1.042487 0.036 Uiso 1 1 calc R . . . .
C30 C 0.1048(4) 0.4262(2) 1.0781(2) 0.0257(10) Uani 1 1 d . . . . .
C31 C 0.0967(4) 0.4784(2) 1.0844(2) 0.0273(10) Uani 1 1 d . . . . .
C32 C 0.1745(5) 0.5548(2) 1.1247(3) 0.0382(12) Uani 1 1 d . . . . .
H32A H 0.157659 0.571268 1.085254 0.057 Uiso 1 1 calc GR . . . .
H32B H 0.245347 0.567831 1.140967 0.057 Uiso 1 1 calc GR . . . .
H32C H 0.114499 0.561905 1.154080 0.057 Uiso 1 1 calc GR . . . .
C33 C 0.0047(4) 0.5042(2) 1.0591(2) 0.0257(10) Uani 1 1 d . . . . .
H33 H -0.000638 0.539927 1.063973 0.031 Uiso 1 1 calc R . . . .
C34 C 0.2061(4) 0.3975(2) 1.1025(2) 0.0325(11) Uani 1 1 d . . . . .
H34A H 0.238887 0.416328 1.137712 0.039 Uiso 1 1 calc R . . . .
H34B H 0.182383 0.363828 1.117598 0.039 Uiso 1 1 calc R . . . .
C35 C 0.2931(4) 0.3910(2) 1.0532(2) 0.0285(10) Uani 1 1 d . . . . .
C36 C 0.2929(4) 0.3493(2) 1.0138(2) 0.0302(11) Uani 1 1 d . . . . .
C37 C 0.2060(8) 0.2712(3) 0.9853(5) 0.076(3) Uani 1 1 d . . . . .
H37A H 0.195413 0.281345 0.942185 0.114 Uiso 1 1 calc GR . . . .
H37B H 0.144841 0.248781 0.997727 0.114 Uiso 1 1 calc GR . . . .
H37C H 0.277317 0.253220 0.989562 0.114 Uiso 1 1 calc GR . . . .
C38 C 0.3727(4) 0.3448(2) 0.9684(2) 0.0289(10) Uani 1 1 d . . . . .
H38 H 0.370831 0.316117 0.941987 0.035 Uiso 1 1 calc R . . . .
C39 C 0.4559(4) 0.3809(2) 0.9601(2) 0.0271(10) Uani 1 1 d . . . . .
C40 C 0.4543(4) 0.4232(2) 0.9988(3) 0.0312(11) Uani 1 1 d . . . . .
C41 C 0.5189(5) 0.5083(2) 1.0129(3) 0.0450(14) Uani 1 1 d . . . . .
H41A H 0.570771 0.532467 0.994100 0.068 Uiso 1 1 calc GR . . . .
H41B H 0.531495 0.507349 1.057595 0.068 Uiso 1 1 calc GR . . . .
H41C H 0.441902 0.518857 1.004472 0.068 Uiso 1 1 calc GR . . . .
C42 C 0.3760(4) 0.42762(19) 1.0451(2) 0.0270(10) Uani 1 1 d . . . . .
H42 H 0.378556 0.456065 1.071895 0.032 Uiso 1 1 calc R . . . .
C43 C 0.5407(4) 0.3754(2) 0.9087(2) 0.0329(11) Uani 1 1 d . . . . .
H43A H 0.557271 0.338987 0.902445 0.039 Uiso 1 1 calc R . . . .
H43B H 0.610981 0.392461 0.920875 0.039 Uiso 1 1 calc R . . . .
C44 C -0.1049(4) 0.5676(2) 0.9156(2) 0.0288(10) Uani 1 1 d . . . . .
C45 C -0.0862(5) 0.5764(2) 0.8527(2) 0.0307(11) Uani 1 1 d . . . . .
H45 H -0.051080 0.607235 0.841068 0.037 Uiso 1 1 calc R . . . .
C46 C -0.0585(4) 0.6048(2) 0.9606(2) 0.0298(11) Uani 1 1 d . . . . .
C47 C 0.0539(5) 0.6193(2) 0.9546(2) 0.0318(11) Uani 1 1 d . . . . .
H47 H 0.096065 0.607383 0.920479 0.038 Uiso 1 1 calc R . . . .
C48 C 0.1039(5) 0.6506(2) 0.9977(2) 0.0324(11) Uani 1 1 d . . . . .
H48 H 0.179714 0.660261 0.992425 0.039 Uiso 1 1 calc R . . . .
C49 C 0.0459(4) 0.66808(19) 1.0482(2) 0.0290(10) Uani 1 1 d . . . . .
C50 C 0.1031(4) 0.69775(19) 1.0975(2) 0.0295(10) Uani 1 1 d . . . . .
C51 C 0.0765(5) 0.6909(2) 1.1594(3) 0.0392(13) Uani 1 1 d . . . . .
H51 H 0.019113 0.667887 1.170836 0.047 Uiso 1 1 calc R . . . .
C52 C 0.1334(6) 0.7173(3) 1.2034(3) 0.0472(15) Uani 1 1 d . . . . .
H52 H 0.113973 0.711287 1.245227 0.057 Uiso 1 1 calc R . . . .
C53 C 0.2382(6) 0.7570(2) 1.1326(3) 0.0464(15) Uani 1 1 d . . . . .
H53 H 0.295053 0.780670 1.122447 0.056 Uiso 1 1 calc R . . . .
C54 C 0.1876(5) 0.7321(2) 1.0853(3) 0.0364(12) Uani 1 1 d . . . . .
H54 H 0.210152 0.738241 1.044016 0.044 Uiso 1 1 calc R . . . .
C55 C -0.0681(4) 0.65653(19) 1.0528(2) 0.0300(11) Uani 1 1 d . . . . .
H55 H -0.111179 0.669995 1.085637 0.036 Uiso 1 1 calc R . . . .
C56 C -0.1179(4) 0.62529(19) 1.0090(2) 0.0287(10) Uani 1 1 d . . . . .
H56 H -0.195222 0.617815 1.012470 0.034 Uiso 1 1 calc R . . . .
C57 C -0.2089(4) 0.4582(2) 0.7794(2) 0.0305(11) Uani 1 1 d . . . . .
C58 C -0.2743(4) 0.4687(2) 0.7273(2) 0.0305(11) Uani 1 1 d . . . . .
H58 H -0.298634 0.502365 0.719775 0.037 Uiso 1 1 calc R . . . .
C59 C -0.3040(5) 0.4306(2) 0.6867(2) 0.0342(12) Uani 1 1 d . . . . .
H59 H -0.347245 0.438663 0.651215 0.041 Uiso 1 1 calc R . . . .
C60 C -0.2712(5) 0.3803(2) 0.6969(2) 0.0369(12) Uani 1 1 d . . . . .
C61 C -0.3009(6) 0.3397(3) 0.6525(3) 0.0478(16) Uani 1 1 d . . . . .
C62 C -0.4004(6) 0.3395(3) 0.6187(3) 0.0531(17) Uani 1 1 d . . . . .
H62 H -0.453920 0.365786 0.623536 0.064 Uiso 1 1 calc R . . . .
C63 C -0.4192(8) 0.2995(4) 0.5775(3) 0.070(2) Uani 1 1 d . . . . .
H63 H -0.488053 0.299905 0.555531 0.084 Uiso 1 1 calc R . . . .
C64 C -0.2570(11) 0.2620(3) 0.5995(4) 0.083(3) Uani 1 1 d . . . . .
H64 H -0.207293 0.234191 0.594861 0.100 Uiso 1 1 calc R . . . .
C65 C -0.2267(8) 0.2998(3) 0.6401(4) 0.061(2) Uani 1 1 d . . . . .
H65 H -0.155621 0.298811 0.659734 0.073 Uiso 1 1 calc R . . . .
C66 C -0.2090(5) 0.3695(2) 0.7493(3) 0.0395(13) Uani 1 1 d . . . . .
H66 H -0.186389 0.335641 0.757685 0.047 Uiso 1 1 calc R . . . .
C67 C -0.1799(5) 0.4082(2) 0.7894(2) 0.0370(12) Uani 1 1 d . . . . .
H67 H -0.138204 0.400041 0.825430 0.044 Uiso 1 1 calc R . . . .
C68 C 0.4965(6) 0.2871(3) 0.7710(3) 0.0497(16) Uani 1 1 d . . . . .
H68A H 0.476825 0.296975 0.728743 0.075 Uiso 1 1 calc GR . . . .
H68B H 0.479396 0.251156 0.777049 0.075 Uiso 1 1 calc GR . . . .
H68C H 0.576444 0.292856 0.777893 0.075 Uiso 1 1 calc GR . . . .
O9 O 1.0517(3) 0.54009(15) 1.2750(2) 0.0409(9) Uani 1 1 d . . . . .
O10 O 0.7575(4) 0.69707(18) 1.2296(3) 0.0541(12) Uani 1 1 d . . . . .
O11 O 0.7013(3) 0.50435(18) 1.14482(19) 0.0451(10) Uani 1 1 d . . . . .
O12 O 0.3678(3) 0.60437(15) 1.2723(2) 0.0412(9) Uani 1 1 d . . . . .
O13 O 0.6406(3) 0.40115(17) 1.48729(18) 0.0416(9) Uani 1 1 d . . . . .
O14 O 0.6716(5) 0.58844(19) 1.6001(2) 0.0583(13) Uani 1 1 d . . . . .
O15 O 1.0013(4) 0.48208(18) 1.4895(2) 0.0497(11) Uani 1 1 d . . . . .
O16 O 0.9669(5) 0.68617(19) 1.4368(2) 0.0584(13) Uani 1 1 d . . . . .
N3 N 0.1298(10) 0.7426(3) 1.6785(4) 0.097(3) Uani 1 1 d . . . . .
N4 N 0.6728(5) 0.2451(2) 1.0552(2) 0.0421(12) Uani 1 1 d . . . . .
C69 C 0.9755(4) 0.5790(2) 1.2636(2) 0.0306(11) Uani 1 1 d . . . . .
C70 C 0.9869(4) 0.6218(2) 1.2987(2) 0.0336(11) Uani 1 1 d . . . . .
C71 C 0.9134(4) 0.6621(2) 1.2874(3) 0.0345(12) Uani 1 1 d . . . . .
H71 H 0.919722 0.692392 1.310721 0.041 Uiso 1 1 calc R . . . .
C72 C 0.8311(4) 0.6579(2) 1.2420(3) 0.0362(12) Uani 1 1 d . . . . .
C73 C 0.7842(8) 0.7464(3) 1.2530(7) 0.101(4) Uani 1 1 d . . . . .
H73A H 0.738965 0.771890 1.231598 0.151 Uiso 1 1 calc GR . . . .
H73B H 0.863619 0.753421 1.246225 0.151 Uiso 1 1 calc GR . . . .
H73C H 0.768301 0.747637 1.297317 0.151 Uiso 1 1 calc GR . . . .
C74 C 0.8194(4) 0.6147(2) 1.2080(2) 0.0343(12) Uani 1 1 d . . . . .
C75 C 0.8939(4) 0.5744(2) 1.2188(2) 0.0330(11) Uani 1 1 d . . . . .
H75 H 0.888074 0.544139 1.195267 0.040 Uiso 1 1 calc R . . . .
C76 C 0.7287(5) 0.6085(2) 1.1596(3) 0.0380(13) Uani 1 1 d . . . . .
H76A H 0.759190 0.589803 1.123915 0.046 Uiso 1 1 calc R . . . .
H76B H 0.704768 0.642398 1.145057 0.046 Uiso 1 1 calc R . . . .
C77 C 0.6274(4) 0.5800(2) 1.1850(2) 0.0336(12) Uani 1 1 d . . . . .
C78 C 0.6157(4) 0.5275(2) 1.1768(2) 0.0336(12) Uani 1 1 d . . . . .
C79 C 0.6978(7) 0.4499(3) 1.1416(4) 0.063(2) Uani 1 1 d . . . . .
H79A H 0.762266 0.437611 1.118243 0.095 Uiso 1 1 calc GR . . . .
H79B H 0.628719 0.439258 1.121018 0.095 Uiso 1 1 calc GR . . . .
H79C H 0.700077 0.435847 1.183418 0.095 Uiso 1 1 calc GR . . . .
C80 C 0.5238(4) 0.5023(2) 1.1998(2) 0.0316(11) Uani 1 1 d . . . . .
H80 H 0.517351 0.466809 1.193857 0.038 Uiso 1 1 calc R . . . .
C81 C 0.4399(4) 0.5282(2) 1.2316(2) 0.0259(10) Uani 1 1 d . . . . .
C82 C 0.4524(5) 0.5807(2) 1.2401(2) 0.0318(11) Uani 1 1 d . . . . .
C83 C 0.3735(7) 0.6581(3) 1.2791(5) 0.072(3) Uani 1 1 d . . . . .
H83A H 0.383504 0.673811 1.238538 0.107 Uiso 1 1 calc GR . . . .
H83B H 0.436842 0.666905 1.305780 0.107 Uiso 1 1 calc GR . . . .
H83C H 0.304135 0.670480 1.297637 0.107 Uiso 1 1 calc GR . . . .
C84 C 0.5458(5) 0.6057(2) 1.2160(2) 0.0343(12) Uani 1 1 d . . . . .
H84 H 0.552506 0.641334 1.221372 0.041 Uiso 1 1 calc R . . . .
C85 C 0.3396(4) 0.5000(2) 1.2570(2) 0.0267(10) Uani 1 1 d . . . . .
H85A H 0.324270 0.470098 1.230767 0.032 Uiso 1 1 calc R . . . .
H85B H 0.273347 0.522392 1.255280 0.032 Uiso 1 1 calc R . . . .
C86 C 0.3579(4) 0.48260(19) 1.3233(2) 0.0243(10) Uani 1 1 d . . . . .
C87 C 0.4123(4) 0.43750(19) 1.3397(2) 0.0254(10) Uani 1 1 d . . . . .
C88 C 0.4340(4) 0.4280(2) 1.4030(2) 0.0269(10) Uani 1 1 d . . . . .
H88 H 0.470763 0.397440 1.414251 0.032 Uiso 1 1 calc R . . . .
C89 C 0.4034(4) 0.46167(19) 1.4489(2) 0.0245(9) Uani 1 1 d . . . . .
C90 C 0.4403(5) 0.4493(2) 1.5147(2) 0.0303(11) Uani 1 1 d . . . . .
H90A H 0.443968 0.412038 1.519740 0.036 Uiso 1 1 calc R . . . .
H90B H 0.384029 0.462414 1.543970 0.036 Uiso 1 1 calc R . . . .
C91 C 0.5546(5) 0.4722(2) 1.5305(2) 0.0329(11) Uani 1 1 d . . . . .
C92 C 0.6516(5) 0.4475(2) 1.5163(2) 0.0343(12) Uani 1 1 d . . . . .
C93 C 0.7412(7) 0.3716(3) 1.4783(4) 0.0589(18) Uani 1 1 d . . . . .
H93A H 0.792262 0.390078 1.451195 0.088 Uiso 1 1 calc GR . . . .
H93B H 0.721813 0.339014 1.459467 0.088 Uiso 1 1 calc GR . . . .
H93C H 0.777498 0.365727 1.518253 0.088 Uiso 1 1 calc GR . . . .
C94 C 0.7546(5) 0.4701(3) 1.5307(2) 0.0411(14) Uani 1 1 d . . . . .
H94 H 0.821710 0.452712 1.520817 0.049 Uiso 1 1 calc R . . . .
C95 C 0.7611(5) 0.5160(3) 1.5582(2) 0.0389(13) Uani 1 1 d . . . . .
C96 C 0.6623(5) 0.5414(3) 1.5724(2) 0.0421(14) Uani 1 1 d . . . . .
C97 C 0.5760(9) 0.6122(4) 1.6190(6) 0.096(4) Uani 1 1 d . . . . .
H97A H 0.540079 0.628667 1.583580 0.144 Uiso 1 1 calc GR . . . .
H97B H 0.594607 0.637724 1.650151 0.144 Uiso 1 1 calc GR . . . .
H97C H 0.524805 0.587186 1.636703 0.144 Uiso 1 1 calc GR . . . .
C98 C 0.5601(5) 0.5192(2) 1.5584(2) 0.0345(12) Uani 1 1 d . . . . .
H98 H 0.492973 0.536639 1.568121 0.041 Uiso 1 1 calc R . . . .
C99 C 0.8750(5) 0.5399(3) 1.5724(3) 0.0512(17) Uani 1 1 d . . . . .
H99A H 0.865346 0.566702 1.603875 0.061 Uiso 1 1 calc R . . . .
H99B H 0.925090 0.513714 1.589929 0.061 Uiso 1 1 calc R . . . .
C100 C 0.9291(5) 0.5626(3) 1.5158(3) 0.0437(15) Uani 1 1 d . . . . .
C101 C 0.9903(5) 0.5321(3) 1.4743(3) 0.0402(13) Uani 1 1 d . . . . .
C102 C 1.0490(7) 0.4495(3) 1.4459(4) 0.064(2) Uani 1 1 d . . . . .
H10A H 1.007101 0.451823 1.407092 0.096 Uiso 1 1 calc GR . . . .
H10B H 1.046361 0.414655 1.461287 0.096 Uiso 1 1 calc GR . . . .
H10C H 1.126838 0.459370 1.438844 0.096 Uiso 1 1 calc GR . . . .
C103 C 1.0376(4) 0.5532(2) 1.4217(3) 0.0361(12) Uani 1 1 d . . . . .
H103 H 1.076804 0.532050 1.393703 0.043 Uiso 1 1 calc R . . . .
C104 C 1.0285(4) 0.6050(2) 1.4092(2) 0.0358(12) Uani 1 1 d . . . . .
C105 C 0.9723(5) 0.6352(2) 1.4510(3) 0.0408(13) Uani 1 1 d . . . . .
C106 C 0.9313(10) 0.7189(4) 1.4836(5) 0.084(3) Uani 1 1 d . . . . .
H10D H 0.849980 0.722894 1.481237 0.126 Uiso 1 1 calc GR . . . .
H10E H 0.967229 0.751940 1.478580 0.126 Uiso 1 1 calc GR . . . .
H10F H 0.951677 0.704602 1.523847 0.126 Uiso 1 1 calc GR . . . .
C107 C 0.9230(5) 0.6145(3) 1.5036(3) 0.0420(14) Uani 1 1 d . . . . .
H107 H 0.884686 0.636008 1.531586 0.050 Uiso 1 1 calc R . . . .
C108 C 1.0743(5) 0.6266(2) 1.3499(3) 0.0374(12) Uani 1 1 d . . . . .
H10G H 1.142837 0.608024 1.338040 0.045 Uiso 1 1 calc R . . . .
H10H H 1.094061 0.662667 1.355866 0.045 Uiso 1 1 calc R . . . .
C109 C 0.3482(4) 0.5065(2) 1.4328(2) 0.0256(10) Uani 1 1 d . . . . .
C110 C 0.3272(4) 0.5155(2) 1.3700(2) 0.0259(10) Uani 1 1 d . . . . .
H110 H 0.289834 0.545963 1.358894 0.031 Uiso 1 1 calc R . . . .
C111 C 0.3113(4) 0.5459(2) 1.4772(2) 0.0276(10) Uani 1 1 d . . . . .
C112 C 0.2465(4) 0.5353(2) 1.5289(2) 0.0295(10) Uani 1 1 d . . . . .
H112 H 0.227938 0.501127 1.538018 0.035 Uiso 1 1 calc R . . . .
C113 C 0.2084(4) 0.5737(2) 1.5673(2) 0.0293(11) Uani 1 1 d . . . . .
H113 H 0.163556 0.565665 1.601970 0.035 Uiso 1 1 calc R . . . .
C114 C 0.2361(5) 0.6243(2) 1.5549(2) 0.0349(12) Uani 1 1 d . . . . .
C115 C 0.1972(6) 0.6653(2) 1.5969(3) 0.0435(14) Uani 1 1 d . . . . .
C116 C 0.0995(6) 0.6619(3) 1.6293(3) 0.0441(14) Uani 1 1 d . . . . .
H116 H 0.053500 0.632815 1.624993 0.053 Uiso 1 1 calc R . . . .
C117 C 0.0679(8) 0.7003(3) 1.6680(3) 0.066(2) Uani 1 1 d . . . . .
H117 H -0.001539 0.697124 1.688739 0.079 Uiso 1 1 calc R . . . .
C118 C 0.2265(12) 0.7453(3) 1.6469(5) 0.101(4) Uani 1 1 d . . . . .
H118 H 0.273152 0.773901 1.653470 0.122 Uiso 1 1 calc R . . . .
C119 C 0.2615(11) 0.7088(3) 1.6055(5) 0.091(4) Uani 1 1 d . . . . .
H119 H 0.328785 0.713408 1.583030 0.110 Uiso 1 1 calc R . . . .
C120 C 0.3010(5) 0.6354(2) 1.5024(3) 0.0381(12) Uani 1 1 d . . . . .
H120 H 0.318761 0.669628 1.492916 0.046 Uiso 1 1 calc R . . . .
C121 C 0.3385(5) 0.5973(2) 1.4653(2) 0.0316(11) Uani 1 1 d . . . . .
H121 H 0.383663 0.605303 1.430701 0.038 Uiso 1 1 calc R . . . .
C122 C 0.4534(4) 0.39991(19) 1.2943(2) 0.0276(10) Uani 1 1 d . . . . .
C123 C 0.3850(4) 0.3791(2) 1.2485(2) 0.0294(10) Uani 1 1 d . . . . .
H123 H 0.307551 0.386855 1.248435 0.035 Uiso 1 1 calc R . . . .
C124 C 0.4269(5) 0.3475(2) 1.2033(2) 0.0338(11) Uani 1 1 d . . . . .
H124 H 0.378979 0.334858 1.171832 0.041 Uiso 1 1 calc R . . . .
C125 C 0.5409(4) 0.3340(2) 1.2040(2) 0.0298(11) Uani 1 1 d . . . . .
C126 C 0.5879(5) 0.3036(2) 1.1529(2) 0.0325(11) Uani 1 1 d . . . . .
C127 C 0.5496(5) 0.3093(2) 1.0931(2) 0.0349(12) Uani 1 1 d . . . . .
H127 H 0.493343 0.333596 1.083947 0.042 Uiso 1 1 calc R . . . .
C128 C 0.5935(6) 0.2795(2) 1.0466(3) 0.0418(14) Uani 1 1 d . . . . .
H128 H 0.565000 0.283936 1.005990 0.050 Uiso 1 1 calc R . . . .
C129 C 0.7111(6) 0.2399(3) 1.1126(3) 0.0483(16) Uani 1 1 d . . . . .
H129 H 0.769187 0.216022 1.119827 0.058 Uiso 1 1 calc R . . . .
C130 C 0.6704(6) 0.2675(3) 1.1628(3) 0.0474(16) Uani 1 1 d . . . . .
H130 H 0.698954 0.261692 1.203154 0.057 Uiso 1 1 calc R . . . .
C131 C 0.6073(4) 0.3520(2) 1.2515(2) 0.0318(11) Uani 1 1 d . . . . .
H131 H 0.683349 0.341837 1.253968 0.038 Uiso 1 1 calc R . . . .
C132 C 0.5645(4) 0.3846(2) 1.2958(2) 0.0316(11) Uani 1 1 d . . . . .
H132 H 0.612051 0.396707 1.327696 0.038 Uiso 1 1 calc R . . . .
C133 C 1.0279(6) 0.4919(2) 1.2537(3) 0.0457(14) Uani 1 1 d . . . . .
H13A H 1.030777 0.491599 1.208565 0.069 Uiso 1 1 calc GR . . . .
H13B H 0.953087 0.481958 1.267321 0.069 Uiso 1 1 calc GR . . . .
H13C H 1.083117 0.468002 1.270193 0.069 Uiso 1 1 calc GR . . . .
C134 C 0.6504(18) 0.6431(8) 1.4069(12) 0.174(6) Uani 1 1 d . U . . .
H13D H 0.648418 0.635281 1.451502 0.209 Uiso 1 1 calc R . . . .
H13E H 0.729816 0.651325 1.399162 0.209 Uiso 1 1 calc R . . . .
C135 C 0.6513(18) 0.5949(7) 1.3855(10) 0.161(5) Uani 1 1 d . U . . .
H13F H 0.592966 0.579780 1.411973 0.193 Uiso 1 1 calc R . . . .
H13G H 0.613775 0.599849 1.345220 0.193 Uiso 1 1 calc R . . . .
C136 C 0.7082(18) 0.5565(8) 1.3739(10) 0.162(6) Uani 1 1 d . U . . .
H13H H 0.755605 0.555299 1.411367 0.195 Uiso 1 1 calc R . . . .
H13I H 0.758085 0.570380 1.341749 0.195 Uiso 1 1 calc R . . . .
C137 C 0.7097(13) 0.5049(5) 1.3574(5) 0.108(4) Uani 1 1 d . U . . .
H13J H 0.717480 0.484131 1.394572 0.162 Uiso 1 1 calc GR . . . .
H13K H 0.772860 0.498496 1.329825 0.162 Uiso 1 1 calc GR . . . .
H13L H 0.639785 0.496266 1.336216 0.162 Uiso 1 1 calc GR . . . .
C138 C 0.615(2) 0.6859(10) 1.4097(15) 0.234(10) Uani 1 1 d . U . . .
H13M H 0.660176 0.707830 1.382941 0.351 Uiso 1 1 calc GR . . . .
H13N H 0.620516 0.698021 1.452320 0.351 Uiso 1 1 calc GR . . . .
H13O H 0.537306 0.686599 1.396102 0.351 Uiso 1 1 calc GR . . . .
C139 C 0.1014(8) 0.4005(6) 0.8782(5) 0.097(4) Uani 1 1 d . . . . .
H13P H 0.024513 0.414345 0.877566 0.116 Uiso 1 1 calc R . . . .
H13Q H 0.114817 0.386891 0.920130 0.116 Uiso 1 1 calc R . . . .
C140 C 0.1773(8) 0.4417(4) 0.8686(4) 0.070(2) Uani 1 1 d . . . . .
H14D H 0.162828 0.455814 0.827071 0.083 Uiso 1 1 calc R . . . .
H14E H 0.254120 0.427799 0.868456 0.083 Uiso 1 1 calc R . . . .
C141 C 0.1745(9) 0.4839(6) 0.9130(5) 0.108(5) Uani 1 1 d . . . . .
H14F H 0.100206 0.500283 0.910196 0.130 Uiso 1 1 calc R . . . .
H14G H 0.181572 0.469622 0.955087 0.130 Uiso 1 1 calc R . . . .
C142 C 0.2575(10) 0.5219(5) 0.9058(6) 0.098(4) Uani 1 1 d . . . . .
H14H H 0.254112 0.535435 0.863763 0.147 Uiso 1 1 calc GR . . . .
H14I H 0.331436 0.507204 0.913338 0.147 Uiso 1 1 calc GR . . . .
H14J H 0.244080 0.549328 0.935359 0.147 Uiso 1 1 calc GR . . . .
C143 C 0.1054(10) 0.3569(6) 0.8337(6) 0.106(4) Uani 1 1 d . . . . .
H14K H 0.062461 0.365377 0.796603 0.159 Uiso 1 1 calc GR . . . .
H14L H 0.073297 0.326685 0.853118 0.159 Uiso 1 1 calc GR . . . .
H14M H 0.183232 0.350071 0.822434 0.159 Uiso 1 1 calc GR . . . .

loop_
_atom_site_aniso_label
_atom_site_aniso_U_11
_atom_site_aniso_U_22
_atom_site_aniso_U_33
_atom_site_aniso_U_23
_atom_site_aniso_U_13
_atom_site_aniso_U_12
Cl1 0.0712(12) 0.0518(10) 0.0740(12) 0.0153(9) -0.0040(9) -0.0156(9)
Cl2 0.0726(12) 0.0506(9) 0.0629(10) 0.0079(8) -0.0136(9) -0.0119(8)
Cl3 0.0797(15) 0.0888(16) 0.0922(16) -0.0099(13) 0.0292(13) 0.0030(12)
C1 0.056(4) 0.044(4) 0.052(4) 0.005(3) 0.002(3) 0.004(3)
Cl4 0.0657(11) 0.0801(13) 0.0609(10) -0.0129(9) 0.0168(9) -0.0202(10)
Cl5 0.183(3) 0.0690(14) 0.0703(14) 0.0145(11) 0.0544(17) 0.0160(17)
Cl6 0.0580(16) 0.180(4) 0.295(6) 0.115(4) 0.012(3) 0.024(2)
C2 0.068(5) 0.056(5) 0.094(6) 0.021(4) 0.027(5) 0.008(4)
Cl7 0.216(6) 0.207(6) 0.177(5) -0.005(5) -0.060(5) -0.014(5)
Cl8 0.168(5) 0.158(5) 0.295(8) -0.009(5) -0.030(5) 0.029(4)
Cl9 0.189(5) 0.148(4) 0.277(8) -0.001(5) 0.059(5) -0.065(4)
C3 0.157(15) 0.104(10) 0.167(15) 0.029(10) -0.024(12) -0.012(10)
O1 0.050(2) 0.033(2) 0.036(2) -0.0034(16) 0.0098(17) -0.0009(18)
O2 0.041(2) 0.038(2) 0.059(3) 0.013(2) -0.0023(19) 0.0022(18)
O3 0.060(3) 0.048(3) 0.061(3) -0.016(2) 0.006(2) 0.007(2)
O4 0.041(2) 0.038(2) 0.047(2) -0.0039(18) 0.0077(18) -0.0032(18)
O5 0.035(2) 0.032(2) 0.045(2) -0.0017(16) -0.0146(17) -0.0026(16)
O6 0.0309(19) 0.040(2) 0.038(2) 0.0008(16) -0.0112(15) -0.0010(16)
O7 0.036(2) 0.034(2) 0.056(3) -0.0016(18) 0.0073(18) -0.0060(17)
O8 0.0283(19) 0.033(2) 0.055(2) -0.0055(18) 0.0049(16) -0.0058(16)
N1 0.054(3) 0.041(3) 0.043(3) -0.004(2) 0.006(2) -0.017(2)
N2 0.133(7) 0.045(4) 0.066(4) -0.007(3) -0.022(5) -0.022(4)
C4 0.031(3) 0.037(3) 0.033(3) 0.002(2) 0.009(2) 0.006(2)
C5 0.021(2) 0.042(3) 0.030(2) 0.005(2) 0.0070(19) 0.010(2)
C6 0.030(3) 0.041(3) 0.033(3) 0.000(2) 0.003(2) 0.005(2)
C7 0.030(3) 0.034(3) 0.043(3) 0.008(2) 0.007(2) 0.003(2)
C8 0.046(4) 0.041(3) 0.074(5) 0.007(3) -0.011(3) 0.004(3)
C9 0.033(3) 0.049(3) 0.026(2) 0.007(2) 0.009(2) 0.005(2)
C10 0.038(3) 0.046(3) 0.029(3) 0.000(2) 0.008(2) 0.006(2)
C11 0.041(3) 0.049(3) 0.026(3) 0.008(2) 0.010(2) 0.008(3)
C12 0.043(3) 0.040(3) 0.023(2) 0.004(2) 0.003(2) 0.000(2)
C13 0.053(3) 0.036(3) 0.026(2) -0.002(2) 0.004(2) 0.003(3)
C14 0.071(5) 0.055(5) 0.116(8) -0.041(5) -0.015(5) 0.000(4)
C15 0.034(3) 0.040(3) 0.024(2) 0.001(2) 0.002(2) -0.002(2)
C16 0.040(3) 0.036(3) 0.020(2) 0.006(2) -0.001(2) 0.001(2)
C17 0.042(3) 0.036(3) 0.022(2) 0.005(2) 0.005(2) 0.006(2)
C18 0.049(4) 0.049(4) 0.066(4) -0.014(3) -0.014(3) -0.006(3)
C19 0.043(3) 0.043(3) 0.026(2) 0.010(2) 0.004(2) 0.005(3)
C20 0.036(3) 0.040(3) 0.020(2) 0.004(2) 0.001(2) 0.001(2)
C21 0.033(3) 0.037(3) 0.021(2) 0.004(2) 0.0040(19) 0.000(2)
C22 0.026(2) 0.038(3) 0.022(2) -0.001(2) -0.0032(18) 0.000(2)
C23 0.024(2) 0.033(3) 0.025(2) 0.0060(19) -0.0024(18) 0.0014(19)
C24 0.027(2) 0.032(3) 0.021(2) 0.0051(19) 0.0017(18) 0.002(2)
C25 0.021(2) 0.038(3) 0.021(2) 0.0051(19) 0.0029(17) 0.002(2)
C26 0.024(2) 0.033(3) 0.018(2) 0.0024(18) 0.0051(17) 0.0045(19)
C27 0.027(2) 0.032(3) 0.022(2) -0.0010(19) 0.0018(18) -0.004(2)
C28 0.069(5) 0.036(4) 0.114(7) -0.007(4) -0.048(5) -0.008(3)
C29 0.032(3) 0.031(3) 0.027(2) 0.001(2) -0.005(2) 0.005(2)
C30 0.024(2) 0.033(3) 0.020(2) 0.0029(18) 0.0032(17) 0.006(2)
C31 0.022(2) 0.039(3) 0.021(2) 0.0012(19) 0.0007(17) 0.000(2)
C32 0.042(3) 0.034(3) 0.038(3) 0.005(2) -0.009(2) -0.011(2)
C33 0.026(2) 0.032(3) 0.020(2) 0.0032(19) 0.0001(17) 0.002(2)
C34 0.027(3) 0.042(3) 0.028(2) 0.005(2) -0.001(2) 0.007(2)
C35 0.023(2) 0.035(3) 0.027(2) 0.004(2) -0.0045(19) 0.007(2)
C36 0.027(3) 0.029(3) 0.034(3) 0.004(2) -0.001(2) -0.001(2)
C37 0.077(6) 0.049(4) 0.102(6) -0.037(4) 0.035(5) -0.034(4)
C38 0.028(2) 0.029(2) 0.030(2) -0.003(2) -0.005(2) 0.005(2)
C39 0.023(2) 0.032(3) 0.026(2) 0.000(2) -0.0010(18) 0.007(2)
C40 0.023(2) 0.032(3) 0.039(3) 0.000(2) -0.005(2) 0.000(2)
C41 0.039(3) 0.032(3) 0.065(4) -0.004(3) -0.001(3) -0.001(2)
C42 0.025(2) 0.030(2) 0.027(2) -0.0052(19) -0.0079(19) 0.0079(19)
C43 0.027(3) 0.037(3) 0.035(3) 0.000(2) 0.004(2) 0.008(2)
C44 0.033(3) 0.031(3) 0.022(2) 0.0015(19) 0.0012(19) 0.002(2)
C45 0.034(3) 0.032(3) 0.026(2) 0.002(2) 0.005(2) 0.000(2)
C46 0.028(2) 0.034(3) 0.027(2) 0.009(2) 0.000(2) 0.003(2)
C47 0.034(3) 0.035(3) 0.026(2) 0.000(2) 0.006(2) -0.001(2)
C48 0.029(3) 0.037(3) 0.031(3) -0.001(2) 0.006(2) -0.005(2)
C49 0.032(3) 0.027(2) 0.028(2) 0.0071(19) 0.004(2) -0.003(2)
C50 0.032(3) 0.026(2) 0.031(3) 0.003(2) 0.003(2) -0.002(2)
C51 0.049(3) 0.037(3) 0.032(3) 0.000(2) 0.012(2) -0.013(3)
C52 0.055(4) 0.051(4) 0.036(3) 0.000(3) 0.007(3) -0.026(3)
C53 0.050(4) 0.040(3) 0.050(3) 0.000(3) 0.007(3) -0.022(3)
C54 0.043(3) 0.033(3) 0.033(3) 0.003(2) 0.005(2) -0.009(2)
C55 0.032(3) 0.027(2) 0.031(3) 0.002(2) 0.010(2) 0.000(2)
C56 0.030(3) 0.029(3) 0.027(2) 0.005(2) 0.0006(19) 0.001(2)
C57 0.029(2) 0.038(3) 0.024(2) -0.001(2) 0.0019(19) -0.006(2)
C58 0.031(3) 0.039(3) 0.022(2) 0.002(2) -0.0005(19) 0.004(2)
C59 0.031(3) 0.047(3) 0.024(2) 0.000(2) -0.004(2) -0.002(2)
C60 0.048(3) 0.039(3) 0.024(2) -0.003(2) -0.004(2) -0.015(3)
C61 0.068(4) 0.046(3) 0.029(3) 0.000(2) -0.006(3) -0.027(3)
C62 0.061(4) 0.062(4) 0.036(3) -0.002(3) -0.010(3) -0.025(4)
C63 0.083(6) 0.083(6) 0.043(4) 0.001(4) -0.025(4) -0.031(5)
C64 0.145(9) 0.044(4) 0.060(5) -0.009(4) -0.039(6) 0.009(5)
C65 0.083(5) 0.042(4) 0.058(4) -0.001(3) -0.022(4) 0.001(4)
C66 0.049(3) 0.034(3) 0.035(3) 0.003(2) -0.010(2) -0.006(3)
C67 0.047(3) 0.037(3) 0.027(3) 0.004(2) -0.011(2) -0.001(2)
C68 0.059(4) 0.046(4) 0.044(3) -0.009(3) 0.011(3) 0.012(3)
O9 0.039(2) 0.036(2) 0.049(2) 0.0045(17) -0.0013(18) 0.0099(17)
O10 0.035(2) 0.050(3) 0.077(3) 0.016(2) -0.009(2) 0.0102(19)
O11 0.037(2) 0.055(3) 0.042(2) 0.0038(19) 0.0198(17) 0.0037(19)
O12 0.038(2) 0.033(2) 0.053(2) 0.0007(18) 0.0201(18) 0.0021(17)
O13 0.039(2) 0.051(2) 0.035(2) -0.0031(18) 0.0038(16) 0.0071(18)
O14 0.063(3) 0.051(3) 0.061(3) -0.013(2) -0.011(2) -0.015(2)
O15 0.042(2) 0.058(3) 0.050(3) 0.021(2) -0.0003(19) -0.005(2)
O16 0.082(4) 0.049(3) 0.045(2) 0.001(2) 0.001(2) -0.004(3)
N3 0.175(9) 0.043(4) 0.072(5) -0.012(3) 0.060(5) 0.028(5)
N4 0.056(3) 0.040(3) 0.030(2) -0.007(2) 0.003(2) 0.018(2)
C69 0.021(2) 0.039(3) 0.032(3) 0.008(2) 0.0033(19) 0.004(2)
C70 0.027(3) 0.042(3) 0.032(3) 0.011(2) 0.006(2) -0.003(2)
C71 0.028(3) 0.037(3) 0.038(3) 0.006(2) 0.005(2) 0.001(2)
C72 0.025(3) 0.040(3) 0.044(3) 0.010(2) 0.002(2) 0.005(2)
C73 0.058(5) 0.045(5) 0.198(13) 0.008(6) -0.028(7) 0.014(4)
C74 0.023(2) 0.050(3) 0.029(3) 0.013(2) 0.004(2) -0.003(2)
C75 0.028(3) 0.044(3) 0.027(2) 0.009(2) 0.009(2) -0.002(2)
C76 0.029(3) 0.056(4) 0.028(3) 0.017(2) -0.002(2) -0.007(2)
C77 0.028(3) 0.046(3) 0.027(2) 0.013(2) 0.001(2) -0.004(2)
C78 0.028(3) 0.053(3) 0.020(2) 0.000(2) 0.0054(19) 0.002(2)
C79 0.063(5) 0.065(5) 0.063(4) 0.016(4) 0.041(4) 0.022(4)
C80 0.032(3) 0.044(3) 0.020(2) 0.002(2) 0.0007(19) 0.002(2)
C81 0.026(2) 0.035(3) 0.017(2) 0.0005(18) 0.0037(17) 0.001(2)
C82 0.033(3) 0.039(3) 0.024(2) 0.003(2) 0.006(2) 0.000(2)
C83 0.062(5) 0.036(4) 0.118(7) 0.006(4) 0.039(5) 0.003(3)
C84 0.031(3) 0.039(3) 0.032(3) 0.006(2) -0.001(2) -0.002(2)
C85 0.024(2) 0.038(3) 0.018(2) 0.0018(19) 0.0007(17) 0.003(2)
C86 0.018(2) 0.034(3) 0.021(2) -0.0012(18) 0.0067(17) -0.0017(18)
C87 0.027(2) 0.033(3) 0.017(2) -0.0028(18) 0.0011(17) -0.0028(19)
C88 0.029(2) 0.031(3) 0.021(2) 0.0017(19) 0.0037(18) 0.003(2)
C89 0.027(2) 0.028(2) 0.018(2) -0.0001(18) 0.0012(17) -0.0001(19)
C90 0.038(3) 0.034(3) 0.018(2) 0.0039(19) 0.0017(19) 0.005(2)
C91 0.041(3) 0.044(3) 0.014(2) 0.007(2) 0.0000(19) -0.002(2)
C92 0.038(3) 0.047(3) 0.018(2) 0.008(2) 0.002(2) 0.004(2)
C93 0.055(4) 0.065(5) 0.057(4) -0.003(3) 0.015(3) 0.017(4)
C94 0.038(3) 0.063(4) 0.022(2) 0.006(2) 0.004(2) 0.001(3)
C95 0.036(3) 0.063(4) 0.018(2) 0.012(2) -0.006(2) -0.008(3)
C96 0.047(3) 0.057(4) 0.022(2) 0.001(2) -0.004(2) -0.014(3)
C97 0.089(7) 0.069(6) 0.130(9) -0.050(6) -0.004(6) -0.010(5)
C98 0.036(3) 0.042(3) 0.025(2) 0.003(2) 0.000(2) 0.003(2)
C99 0.041(3) 0.083(5) 0.029(3) 0.010(3) -0.008(2) -0.020(3)
C100 0.033(3) 0.071(4) 0.027(3) 0.005(3) -0.008(2) -0.011(3)
C101 0.030(3) 0.057(4) 0.034(3) 0.016(3) -0.006(2) -0.006(3)
C102 0.065(5) 0.048(4) 0.078(5) 0.016(4) 0.010(4) -0.004(4)
C103 0.021(2) 0.052(3) 0.035(3) 0.009(2) -0.001(2) -0.005(2)
C104 0.027(3) 0.052(3) 0.029(3) 0.009(2) -0.002(2) -0.006(2)
C105 0.037(3) 0.049(3) 0.037(3) -0.001(3) -0.005(2) 0.000(3)
C106 0.113(8) 0.063(5) 0.076(6) -0.009(4) 0.015(5) 0.020(5)
C107 0.037(3) 0.061(4) 0.027(3) -0.002(3) -0.001(2) 0.001(3)
C108 0.030(3) 0.046(3) 0.036(3) 0.009(2) 0.003(2) -0.005(2)
C109 0.022(2) 0.033(3) 0.022(2) -0.0020(19) 0.0045(17) -0.0017(19)
C110 0.022(2) 0.034(3) 0.022(2) 0.0000(19) 0.0021(17) 0.0017(19)
C111 0.028(2) 0.031(3) 0.024(2) 0.0007(19) 0.0034(19) 0.003(2)
C112 0.033(3) 0.036(3) 0.020(2) 0.0003(19) 0.0040(19) 0.001(2)
C113 0.026(2) 0.040(3) 0.023(2) -0.001(2) 0.0025(19) 0.005(2)
C114 0.044(3) 0.032(3) 0.028(3) -0.003(2) 0.003(2) 0.007(2)
C115 0.063(4) 0.035(3) 0.032(3) -0.002(2) 0.007(3) 0.010(3)
C116 0.048(3) 0.051(4) 0.033(3) -0.003(3) 0.004(3) 0.019(3)
C117 0.096(6) 0.058(5) 0.043(4) -0.001(3) 0.029(4) 0.034(4)
C118 0.165(11) 0.043(4) 0.096(7) -0.029(5) 0.059(8) -0.016(6)
C119 0.143(9) 0.050(4) 0.082(6) -0.035(4) 0.069(6) -0.018(5)
C120 0.044(3) 0.029(3) 0.041(3) -0.001(2) 0.005(2) 0.008(2)
C121 0.037(3) 0.034(3) 0.024(2) 0.001(2) 0.006(2) 0.004(2)
C122 0.033(3) 0.029(2) 0.021(2) -0.0022(19) 0.0024(19) 0.003(2)
C123 0.028(2) 0.033(3) 0.028(2) -0.003(2) 0.0019(19) 0.004(2)
C124 0.038(3) 0.037(3) 0.026(2) -0.003(2) -0.001(2) 0.005(2)
C125 0.030(3) 0.033(3) 0.027(2) -0.003(2) 0.002(2) 0.005(2)
C126 0.041(3) 0.032(3) 0.024(2) -0.002(2) 0.000(2) 0.008(2)
C127 0.038(3) 0.037(3) 0.030(3) -0.004(2) -0.009(2) 0.010(2)
C128 0.060(4) 0.041(3) 0.025(3) -0.005(2) 0.000(2) 0.013(3)
C129 0.063(4) 0.051(4) 0.030(3) -0.011(3) -0.004(3) 0.031(3)
C130 0.059(4) 0.058(4) 0.026(3) -0.006(3) -0.006(3) 0.032(3)
C131 0.027(3) 0.038(3) 0.030(3) -0.002(2) 0.001(2) 0.006(2)
C132 0.031(3) 0.039(3) 0.025(2) -0.005(2) -0.0035(19) 0.005(2)
C133 0.045(3) 0.040(3) 0.052(4) 0.006(3) 0.009(3) 0.000(3)
C134 0.163(12) 0.132(11) 0.227(14) -0.038(11) -0.047(11) 0.062(10)
C135 0.171(11) 0.129(10) 0.182(11) -0.044(9) -0.054(10) 0.041(9)
C136 0.165(12) 0.149(11) 0.173(12) -0.025(10) -0.038(10) 0.056(10)
C137 0.155(11) 0.102(8) 0.067(6) -0.010(6) 0.012(6) -0.074(8)
C138 0.22(2) 0.154(17) 0.33(2) -0.058(19) -0.096(19) -0.005(16)
C139 0.053(5) 0.168(12) 0.070(6) -0.022(7) 0.005(4) 0.016(6)
C140 0.067(5) 0.085(6) 0.057(4) 0.006(4) 0.016(4) 0.025(5)
C141 0.059(6) 0.192(14) 0.074(6) -0.044(7) 0.003(5) 0.043(8)
C142 0.078(7) 0.105(8) 0.112(8) 0.001(7) 0.029(6) 0.034(6)
C143 0.081(7) 0.143(11) 0.094(8) -0.025(8) 0.006(6) 0.016(7)

loop_
_atom_type_symbol
_atom_type_description
_atom_type_scat_dispersion_real
_atom_type_scat_dispersion_imag
_atom_type_scat_source
C C 0.0150 0.0070 'International Tables Vol C Tables 4.2.6.8 and 6.1.1.4'
H H 0.0000 0.0000 'International Tables Vol C Tables 4.2.6.8 and 6.1.1.4'
Cl Cl 0.3290 0.5400 'International Tables Vol C Tables 4.2.6.8 and 6.1.1.4'
N N 0.0250 0.0140 'International Tables Vol C Tables 4.2.6.8 and 6.1.1.4'
O O 0.0410 0.0250 'International Tables Vol C Tables 4.2.6.8 and 6.1.1.4'

loop_
_geom_angle_atom_site_label_1
_geom_angle_atom_site_label_2
_geom_angle_atom_site_label_3
_geom_angle
_geom_angle_site_symmetry_1
_geom_angle_site_symmetry_3
_geom_angle_publ_flag
Cl1 C1 Cl2 110.7(4) . . ?
Cl1 C1 Cl3 111.7(4) . . ?
Cl3 C1 Cl2 110.0(4) . . ?
Cl4 C2 Cl6 106.1(6) . . ?
Cl5 C2 Cl4 109.9(5) . . ?
Cl5 C2 Cl6 111.5(5) . . ?
Cl7 C3 Cl9 107.3(11) . . ?
Cl8 C3 Cl7 117.2(11) . . ?
Cl8 C3 Cl9 107.9(11) . . ?
C4 O1 C68 113.0(5) . . ?
C7 O2 C8 118.7(5) . . ?
C13 O3 C14 116.9(6) . . ?
C17 O4 C18 118.0(5) . . ?
C27 O5 C28 117.3(5) . . ?
C31 O6 C32 117.1(4) . . ?
C36 O7 C37 116.7(5) . . ?
C40 O8 C41 116.2(4) . . ?
C52 N1 C53 114.1(5) . . ?
C63 N2 C64 114.4(7) . . ?
C5 C4 O1 118.8(5) . . ?
C5 C4 C10 120.5(5) . . ?
C10 C4 O1 120.7(5) . . ?
C4 C5 C6 118.3(5) . . ?
C4 C5 C43 122.2(5) . . ?
C6 C5 C43 119.5(5) . . ?
C7 C6 C5 120.6(5) . . ?
O2 C7 C6 122.7(6) . . ?
O2 C7 C9 116.3(5) . . ?
C6 C7 C9 120.9(5) . . ?
C7 C9 C11 122.1(5) . . ?
C10 C9 C7 118.4(5) . . ?
C10 C9 C11 119.5(6) . . ?
C9 C10 C4 121.2(6) . . ?
C12 C11 C9 111.8(4) . . ?
C13 C12 C11 121.9(5) . . ?
C13 C12 C19 118.5(5) . . ?
C19 C12 C11 119.5(5) . . ?
C12 C13 O3 116.2(5) . . ?
C12 C13 C15 120.9(5) . . ?
C15 C13 O3 122.9(6) . . ?
C13 C15 C16 121.7(5) . . ?
C15 C16 C20 120.8(5) . . ?
C17 C16 C15 117.5(5) . . ?
C17 C16 C20 121.6(5) . . ?
O4 C17 C16 116.4(5) . . ?
O4 C17 C19 122.1(5) . . ?
C16 C17 C19 121.5(5) . . ?
C17 C19 C12 119.8(6) . . ?
C16 C20 C21 112.6(4) . . ?
C22 C21 C20 124.0(5) . . ?
C45 C21 C20 118.2(5) . . ?
C45 C21 C22 117.7(4) . . ?
C21 C22 C57 122.8(4) . . ?
C23 C22 C21 118.1(5) . . ?
C23 C22 C57 119.0(5) . . ?
C22 C23 C24 124.2(5) . . ?
C23 C24 C25 118.1(4) . . ?
C23 C24 C44 118.1(4) . . ?
C44 C24 C25 123.7(4) . . ?
C26 C25 C24 112.6(4) . . ?
C27 C26 C25 120.1(5) . . ?
C33 C26 C25 121.0(5) . . ?
C33 C26 C27 118.9(5) . . ?
O5 C27 C26 116.5(5) . . ?
O5 C27 C29 122.7(5) . . ?
C26 C27 C29 120.8(5) . . ?
C27 C29 C30 120.4(5) . . ?
C29 C30 C34 120.0(5) . . ?
C31 C30 C29 118.9(5) . . ?
C31 C30 C34 121.0(5) . . ?
O6 C31 C30 116.1(4) . . ?
O6 C31 C33 123.9(5) . . ?
C30 C31 C33 119.9(5) . . ?
C26 C33 C31 121.1(5) . . ?
C35 C34 C30 111.2(4) . . ?
C36 C35 C34 121.8(5) . . ?
C36 C35 C42 118.0(5) . . ?
C42 C35 C34 120.3(5) . . ?
O7 C36 C35 115.2(5) . . ?
C38 C36 O7 124.4(5) . . ?
C38 C36 C35 120.4(5) . . ?
C36 C38 C39 122.1(5) . . ?
C38 C39 C40 117.3(5) . . ?
C38 C39 C43 120.6(5) . . ?
C40 C39 C43 122.0(5) . . ?
C39 C40 O8 115.3(5) . . ?
C42 C40 O8 123.6(5) . . ?
C42 C40 C39 121.0(5) . . ?
C40 C42 C35 121.2(5) . . ?
C39 C43 C5 111.8(4) . . ?
C24 C44 C46 123.7(4) . . ?
C45 C44 C24 118.4(5) . . ?
C45 C44 C46 117.8(5) . . ?
C21 C45 C44 123.4(5) . . ?
C47 C46 C44 118.2(5) . . ?
C56 C46 C44 124.4(5) . . ?
C56 C46 C47 117.4(5) . . ?
C48 C47 C46 120.8(5) . . ?
C49 C48 C47 121.3(5) . . ?
C48 C49 C50 121.0(5) . . ?
C48 C49 C55 118.4(5) . . ?
C55 C49 C50 120.6(5) . . ?
C51 C50 C49 121.1(5) . . ?
C54 C50 C49 122.9(5) . . ?
C54 C50 C51 116.0(5) . . ?
C52 C51 C50 119.6(5) . . ?
N1 C52 C51 125.3(6) . . ?
N1 C53 C54 125.3(6) . . ?
C53 C54 C50 119.8(5) . . ?
C56 C55 C49 119.7(5) . . ?
C46 C56 C55 122.1(5) . . ?
C58 C57 C22 123.1(5) . . ?
C67 C57 C22 119.8(5) . . ?
C67 C57 C58 117.1(5) . . ?
C59 C58 C57 120.8(5) . . ?
C58 C59 C60 121.1(5) . . ?
C59 C60 C61 121.0(5) . . ?
C66 C60 C59 118.3(5) . . ?
C66 C60 C61 120.7(6) . . ?
C62 C61 C60 123.1(7) . . ?
C62 C61 C65 115.9(6) . . ?
C65 C61 C60 121.0(6) . . ?
C61 C62 C63 118.2(8) . . ?
N2 C63 C62 126.6(8) . . ?
N2 C64 C65 124.8(9) . . ?
C64 C65 C61 120.0(8) . . ?
C60 C66 C67 119.7(5) . . ?
C57 C67 C66 122.9(5) . . ?
C133 O9 C69 119.0(5) . . ?
C72 O10 C73 118.0(6) . . ?
C78 O11 C79 116.4(5) . . ?
C82 O12 C83 117.9(5) . . ?
C92 O13 C93 117.3(5) . . ?
C97 O14 C96 118.4(6) . . ?
C101 O15 C102 118.0(5) . . ?
C105 O16 C106 116.9(6) . . ?
C118 N3 C117 115.3(7) . . ?
C128 N4 C129 116.6(5) . . ?
C70 C69 O9 116.5(5) . . ?
C70 C69 C75 122.2(5) . . ?
C75 C69 O9 121.4(5) . . ?
C69 C70 C71 117.9(5) . . ?
C69 C70 C108 122.5(5) . . ?
C71 C70 C108 119.5(5) . . ?
C72 C71 C70 120.3(6) . . ?
O10 C72 C71 121.7(6) . . ?
C74 C72 O10 117.1(5) . . ?
C74 C72 C71 121.2(5) . . ?
C72 C74 C75 118.6(5) . . ?
C72 C74 C76 122.3(5) . . ?
C75 C74 C76 119.0(6) . . ?
C69 C75 C74 119.8(6) . . ?
C74 C76 C77 111.7(4) . . ?
C78 C77 C76 121.2(5) . . ?
C84 C77 C76 120.0(5) . . ?
C84 C77 C78 118.8(5) . . ?
O11 C78 C77 115.3(5) . . ?
C80 C78 O11 124.2(6) . . ?
C80 C78 C77 120.5(5) . . ?
C78 C80 C81 121.2(5) . . ?
C80 C81 C82 117.9(5) . . ?
C80 C81 C85 120.7(5) . . ?
C82 C81 C85 121.4(5) . . ?
O12 C82 C81 115.7(5) . . ?
O12 C82 C84 124.1(5) . . ?
C84 C82 C81 120.2(5) . . ?
C77 C84 C82 121.3(5) . . ?
C81 C85 C86 112.3(4) . . ?
C87 C86 C85 124.0(4) . . ?
C110 C86 C85 117.6(4) . . ?
C110 C86 C87 118.2(4) . . ?
C86 C87 C88 118.6(4) . . ?
C86 C87 C122 123.7(4) . . ?
C88 C87 C122 117.6(4) . . ?
C89 C88 C87 122.3(5) . . ?
C88 C89 C90 117.2(4) . . ?
C88 C89 C109 119.2(4) . . ?
C109 C89 C90 123.4(4) . . ?
C89 C90 C91 112.3(4) . . ?
C92 C91 C90 121.3(5) . . ?
C92 C91 C98 119.1(5) . . ?
C98 C91 C90 119.5(5) . . ?
O13 C92 C94 124.1(5) . . ?
C91 C92 O13 116.3(5) . . ?
C91 C92 C94 119.5(6) . . ?
C95 C94 C92 121.9(6) . . ?
C94 C95 C96 118.8(5) . . ?
C94 C95 C99 120.4(6) . . ?
C96 C95 C99 120.8(6) . . ?
O14 C96 C95 117.5(5) . . ?
O14 C96 C98 122.9(6) . . ?
C98 C96 C95 119.7(6) . . ?
C91 C98 C96 121.0(6) . . ?
C100 C99 C95 112.5(5) . . ?
C101 C100 C99 121.0(7) . . ?
C107 C100 C99 121.2(6) . . ?
C107 C100 C101 117.8(5) . . ?
O15 C101 C100 116.5(5) . . ?
O15 C101 C103 123.1(6) . . ?
C103 C101 C100 120.4(6) . . ?
C101 C103 C104 121.2(6) . . ?
C103 C104 C108 120.3(5) . . ?
C105 C104 C103 118.3(5) . . ?
C105 C104 C108 121.3(6) . . ?
O16 C105 C104 115.9(5) . . ?
O16 C105 C107 123.0(6) . . ?
C104 C105 C107 121.1(6) . . ?
C100 C107 C105 121.1(6) . . ?
C104 C108 C70 109.8(4) . . ?
C89 C109 C110 118.0(4) . . ?
C89 C109 C111 124.8(4) . . ?
C110 C109 C111 117.2(4) . . ?
C86 C110 C109 123.7(5) . . ?
C112 C111 C109 123.3(5) . . ?
C112 C111 C121 117.9(5) . . ?
C121 C111 C109 118.8(4) . . ?
C113 C112 C111 121.3(5) . . ?
C112 C113 C114 120.1(5) . . ?
C113 C114 C115 119.9(5) . . ?
C113 C114 C120 119.0(5) . . ?
C120 C114 C115 121.1(5) . . ?
C116 C115 C114 122.5(6) . . ?
C116 C115 C119 117.2(6) . . ?
C119 C115 C114 120.4(6) . . ?
C117 C116 C115 120.4(7) . . ?
N3 C117 C116 123.9(8) . . ?
N3 C118 C119 123.8(10) . . ?
C118 C119 C115 119.4(9) . . ?
C121 C120 C114 120.3(5) . . ?
C120 C121 C111 121.4(5) . . ?
C123 C122 C87 122.7(5) . . ?
C132 C122 C87 119.9(4) . . ?
C132 C122 C123 117.3(5) . . ?
C124 C123 C122 122.0(5) . . ?
C123 C124 C125 119.8(5) . . ?
C124 C125 C126 120.0(5) . . ?
C131 C125 C124 118.4(5) . . ?
C131 C125 C126 121.6(5) . . ?
C127 C126 C125 121.0(5) . . ?
C127 C126 C130 117.0(5) . . ?
C130 C126 C125 122.0(5) . . ?
C128 C127 C126 119.7(5) . . ?
N4 C128 C127 124.0(5) . . ?
N4 C129 C130 123.5(5) . . ?
C126 C130 C129 119.1(5) . . ?
C125 C131 C132 121.0(5) . . ?
C131 C132 C122 121.3(5) . . ?
C138 C134 C135 154(2) . . ?
C136 C135 C134 147(2) . . ?
C135 C136 C137 148(2) . . ?
C140 C139 C143 117.8(9) . . ?
C139 C140 C141 117.6(9) . . ?
C142 C141 C140 116.3(9) . . ?

loop_
_geom_bond_atom_site_label_1
_geom_bond_atom_site_label_2
_geom_bond_distance
_geom_bond_site_symmetry_2
_geom_bond_publ_flag
Cl1 C1 1.733(7) . ?
Cl2 C1 1.767(8) . ?
Cl3 C1 1.759(8) . ?
Cl4 C2 1.766(9) . ?
Cl5 C2 1.728(10) . ?
Cl6 C2 1.771(11) . ?
Cl7 C3 1.695(19) . ?
Cl8 C3 1.656(19) . ?
Cl9 C3 1.85(2) . ?
O1 C4 1.395(7) . ?
O1 C68 1.433(7) . ?
O2 C7 1.375(7) . ?
O2 C8 1.391(9) . ?
O3 C13 1.387(7) . ?
O3 C14 1.417(10) . ?
O4 C17 1.383(7) . ?
O4 C18 1.407(8) . ?
O5 C27 1.376(6) . ?
O5 C28 1.409(8) . ?
O6 C31 1.382(6) . ?
O6 C32 1.413(7) . ?
O7 C36 1.390(7) . ?
O7 C37 1.418(8) . ?
O8 C40 1.396(6) . ?
O8 C41 1.426(7) . ?
N1 C52 1.336(8) . ?
N1 C53 1.340(8) . ?
N2 C63 1.312(13) . ?
N2 C64 1.342(13) . ?
C4 C5 1.392(8) . ?
C4 C10 1.394(8) . ?
C5 C6 1.400(8) . ?
C5 C43 1.517(7) . ?
C6 C7 1.388(8) . ?
C7 C9 1.391(9) . ?
C9 C10 1.383(9) . ?
C9 C11 1.524(7) . ?
C11 C12 1.503(8) . ?
C12 C13 1.378(9) . ?
C12 C19 1.417(9) . ?
C13 C15 1.385(8) . ?
C15 C16 1.402(8) . ?
C16 C17 1.387(8) . ?
C16 C20 1.509(8) . ?
C17 C19 1.399(8) . ?
C20 C21 1.521(7) . ?
C21 C22 1.422(8) . ?
C21 C45 1.391(8) . ?
C22 C23 1.386(7) . ?
C22 C57 1.487(7) . ?
C23 C24 1.386(7) . ?
C24 C25 1.536(6) . ?
C24 C44 1.404(7) . ?
C25 C26 1.531(7) . ?
C26 C27 1.388(7) . ?
C26 C33 1.383(7) . ?
C27 C29 1.391(7) . ?
C29 C30 1.404(7) . ?
C30 C31 1.389(7) . ?
C30 C34 1.522(7) . ?
C31 C33 1.404(7) . ?
C34 C35 1.505(7) . ?
C35 C36 1.394(8) . ?
C35 C42 1.396(8) . ?
C36 C38 1.379(8) . ?
C38 C39 1.391(8) . ?
C39 C40 1.396(7) . ?
C39 C43 1.517(7) . ?
C40 C42 1.381(8) . ?
C44 C45 1.403(7) . ?
C44 C46 1.490(8) . ?
C46 C47 1.405(8) . ?
C46 C56 1.380(7) . ?
C47 C48 1.383(8) . ?
C48 C49 1.379(7) . ?
C49 C50 1.489(7) . ?
C49 C55 1.402(8) . ?
C50 C51 1.393(7) . ?
C50 C54 1.384(8) . ?
C51 C52 1.364(9) . ?
C53 C54 1.360(9) . ?
C55 C56 1.390(8) . ?
C57 C58 1.400(7) . ?
C57 C67 1.380(8) . ?
C58 C59 1.382(8) . ?
C59 C60 1.402(9) . ?
C60 C61 1.483(8) . ?
C60 C66 1.387(8) . ?
C61 C62 1.396(10) . ?
C61 C65 1.405(11) . ?
C62 C63 1.401(11) . ?
C64 C65 1.378(11) . ?
C66 C67 1.387(8) . ?
O9 C69 1.395(7) . ?
O9 C133 1.382(8) . ?
O10 C72 1.384(7) . ?
O10 C73 1.434(11) . ?
O11 C78 1.382(7) . ?
O11 C79 1.439(9) . ?
O12 C82 1.382(7) . ?
O12 C83 1.428(8) . ?
O13 C92 1.381(7) . ?
O13 C93 1.448(8) . ?
O14 C96 1.383(8) . ?
O14 C97 1.369(12) . ?
O15 C101 1.366(8) . ?
O15 C102 1.400(10) . ?
O16 C105 1.381(8) . ?
O16 C106 1.400(10) . ?
N3 C117 1.359(14) . ?
N3 C118 1.348(15) . ?
N4 C128 1.326(8) . ?
N4 C129 1.333(8) . ?
C69 C70 1.370(8) . ?
C69 C75 1.380(8) . ?
C70 C71 1.400(8) . ?
C70 C108 1.528(8) . ?
C71 C72 1.394(8) . ?
C72 C74 1.364(9) . ?
C74 C75 1.407(8) . ?
C74 C76 1.516(7) . ?
C76 C77 1.531(7) . ?
C77 C78 1.404(9) . ?
C77 C84 1.368(8) . ?
C78 C80 1.380(8) . ?
C80 C81 1.398(7) . ?
C81 C82 1.405(8) . ?
C81 C85 1.517(7) . ?
C82 C84 1.401(8) . ?
C85 C86 1.525(6) . ?
C86 C87 1.402(7) . ?
C86 C110 1.384(7) . ?
C87 C88 1.418(7) . ?
C87 C122 1.483(7) . ?
C88 C89 1.386(7) . ?
C89 C90 1.528(6) . ?
C89 C109 1.399(7) . ?
C90 C91 1.532(8) . ?
C91 C92 1.368(8) . ?
C91 C98 1.384(8) . ?
C92 C94 1.404(9) . ?
C94 C95 1.352(10) . ?
C95 C96 1.394(9) . ?
C95 C99 1.533(8) . ?
C96 C98 1.389(8) . ?
C99 C100 1.515(8) . ?
C100 C101 1.414(10) . ?
C100 C107 1.396(10) . ?
C101 C103 1.392(8) . ?
C103 C104 1.398(9) . ?
C104 C105 1.384(9) . ?
C104 C108 1.512(7) . ?
C105 C107 1.398(9) . ?
C109 C110 1.404(7) . ?
C109 C111 1.487(7) . ?
C111 C112 1.392(7) . ?
C111 C121 1.419(8) . ?
C112 C113 1.390(7) . ?
C113 C114 1.403(8) . ?
C114 C115 1.491(8) . ?
C114 C120 1.410(8) . ?
C115 C116 1.369(9) . ?
C115 C119 1.396(12) . ?
C116 C117 1.368(9) . ?
C118 C119 1.382(11) . ?
C120 C121 1.367(8) . ?
C122 C123 1.397(7) . ?
C122 C132 1.390(7) . ?
C123 C124 1.383(7) . ?
C124 C125 1.410(8) . ?
C125 C126 1.481(7) . ?
C125 C131 1.384(8) . ?
C126 C127 1.384(7) . ?
C126 C130 1.387(8) . ?
C127 C128 1.384(8) . ?
C129 C130 1.401(8) . ?
C131 C132 1.389(7) . ?
C134 C135 1.35(2) . ?
C134 C138 1.20(3) . ?
C135 C136 1.25(2) . ?
C136 C137 1.41(2) . ?
C139 C140 1.434(16) . ?
C139 C143 1.503(16) . ?
C140 C141 1.472(14) . ?
C141 C142 1.421(18) . ?

loop_
_geom_torsion_atom_site_label_1
_geom_torsion_atom_site_label_2
_geom_torsion_atom_site_label_3
_geom_torsion_atom_site_label_4
_geom_torsion
_geom_torsion_site_symmetry_1
_geom_torsion_site_symmetry_2
_geom_torsion_site_symmetry_3
_geom_torsion_site_symmetry_4
_geom_torsion_publ_flag
O1 C4 C5 C6 179.7(5) . . . . ?
O1 C4 C5 C43 -3.0(7) . . . . ?
O1 C4 C10 C9 178.5(5) . . . . ?
O2 C7 C9 C10 175.8(5) . . . . ?
O2 C7 C9 C11 -3.0(8) . . . . ?
O3 C13 C15 C16 179.7(5) . . . . ?
O4 C17 C19 C12 -179.7(5) . . . . ?
O5 C27 C29 C30 -179.6(5) . . . . ?
O6 C31 C33 C26 178.8(4) . . . . ?
O7 C36 C38 C39 178.8(5) . . . . ?
O8 C40 C42 C35 178.5(5) . . . . ?
N1 C53 C54 C50 0.9(11) . . . . ?
N2 C64 C65 C61 5.1(15) . . . . ?
C4 C5 C6 C7 0.7(8) . . . . ?
C4 C5 C43 C39 -94.1(6) . . . . ?
C5 C4 C10 C9 -0.2(8) . . . . ?
C5 C6 C7 O2 -177.5(5) . . . . ?
C5 C6 C7 C9 2.0(8) . . . . ?
C6 C5 C43 C39 83.2(6) . . . . ?
C6 C7 C9 C10 -3.8(8) . . . . ?
C6 C7 C9 C11 177.4(5) . . . . ?
C7 C9 C10 C4 2.9(8) . . . . ?
C7 C9 C11 C12 -83.4(7) . . . . ?
C8 O2 C7 C6 -4.2(8) . . . . ?
C8 O2 C7 C9 176.3(5) . . . . ?
C9 C11 C12 C13 -97.4(7) . . . . ?
C9 C11 C12 C19 80.4(7) . . . . ?
C10 C4 C5 C6 -1.6(8) . . . . ?
C10 C4 C5 C43 175.7(5) . . . . ?
C10 C9 C11 C12 97.8(6) . . . . ?
C11 C9 C10 C4 -178.3(5) . . . . ?
C11 C12 C13 O3 -1.8(8) . . . . ?
C11 C12 C13 C15 179.2(5) . . . . ?
C11 C12 C19 C17 -178.2(5) . . . . ?
C12 C13 C15 C16 -1.4(8) . . . . ?
C13 C12 C19 C17 -0.3(8) . . . . ?
C13 C15 C16 C17 0.3(8) . . . . ?
C13 C15 C16 C20 -179.1(5) . . . . ?
C14 O3 C13 C12 -173.0(7) . . . . ?
C14 O3 C13 C15 6.0(10) . . . . ?
C15 C16 C17 O4 179.7(4) . . . . ?
C15 C16 C17 C19 0.8(7) . . . . ?
C15 C16 C20 C21 93.3(6) . . . . ?
C16 C17 C19 C12 -0.8(8) . . . . ?
C16 C20 C21 C22 -87.0(6) . . . . ?
C16 C20 C21 C45 89.1(6) . . . . ?
C17 C16 C20 C21 -86.0(6) . . . . ?
C18 O4 C17 C16 -175.0(5) . . . . ?
C18 O4 C17 C19 4.0(8) . . . . ?
C19 C12 C13 O3 -179.6(5) . . . . ?
C19 C12 C13 C15 1.3(8) . . . . ?
C20 C16 C17 O4 -0.9(7) . . . . ?
C20 C16 C17 C19 -179.9(5) . . . . ?
C20 C21 C22 C23 173.8(5) . . . . ?
C20 C21 C22 C57 -2.8(8) . . . . ?
C20 C21 C45 C44 -173.3(5) . . . . ?
C21 C22 C23 C24 0.7(8) . . . . ?
C21 C22 C57 C58 -54.5(7) . . . . ?
C21 C22 C57 C67 127.7(6) . . . . ?
C22 C21 C45 C44 3.1(8) . . . . ?
C22 C23 C24 C25 -175.4(5) . . . . ?
C22 C23 C24 C44 0.3(8) . . . . ?
C22 C57 C58 C59 179.5(5) . . . . ?
C22 C57 C67 C66 -179.5(5) . . . . ?
C23 C22 C57 C58 128.9(6) . . . . ?
C23 C22 C57 C67 -48.9(7) . . . . ?
C23 C24 C25 C26 90.8(6) . . . . ?
C23 C24 C44 C45 0.3(7) . . . . ?
C23 C24 C44 C46 -175.7(5) . . . . ?
C24 C25 C26 C27 -89.6(6) . . . . ?
C24 C25 C26 C33 92.5(5) . . . . ?
C24 C44 C45 C21 -2.0(8) . . . . ?
C24 C44 C46 C47 127.1(6) . . . . ?
C24 C44 C46 C56 -51.3(8) . . . . ?
C25 C24 C44 C45 175.7(5) . . . . ?
C25 C24 C44 C46 -0.3(8) . . . . ?
C25 C26 C27 O5 0.6(7) . . . . ?
C25 C26 C27 C29 -179.7(4) . . . . ?
C25 C26 C33 C31 179.7(4) . . . . ?
C26 C27 C29 C30 0.6(8) . . . . ?
C27 C26 C33 C31 1.7(7) . . . . ?
C27 C29 C30 C31 0.6(7) . . . . ?
C27 C29 C30 C34 -177.2(5) . . . . ?
C28 O5 C27 C26 -175.1(7) . . . . ?
C28 O5 C27 C29 5.1(9) . . . . ?
C29 C30 C31 O6 180.0(4) . . . . ?
C29 C30 C31 C33 -0.6(7) . . . . ?
C29 C30 C34 C35 84.5(6) . . . . ?
C30 C31 C33 C26 -0.6(7) . . . . ?
C30 C34 C35 C36 -89.2(6) . . . . ?
C30 C34 C35 C42 89.7(6) . . . . ?
C31 C30 C34 C35 -93.3(6) . . . . ?
C32 O6 C31 C30 -177.7(5) . . . . ?
C32 O6 C31 C33 2.9(7) . . . . ?
C33 C26 C27 O5 178.5(4) . . . . ?
C33 C26 C27 C29 -1.7(7) . . . . ?
C34 C30 C31 O6 -2.2(7) . . . . ?
C34 C30 C31 C33 177.2(4) . . . . ?
C34 C35 C36 O7 0.2(7) . . . . ?
C34 C35 C36 C38 179.0(5) . . . . ?
C34 C35 C42 C40 -177.8(5) . . . . ?
C35 C36 C38 C39 0.2(8) . . . . ?
C36 C35 C42 C40 1.1(7) . . . . ?
C36 C38 C39 C40 -1.5(7) . . . . ?
C36 C38 C39 C43 -178.5(5) . . . . ?
C37 O7 C36 C35 -178.2(7) . . . . ?
C37 O7 C36 C38 3.2(9) . . . . ?
C38 C39 C40 O8 -178.3(4) . . . . ?
C38 C39 C40 C42 2.7(7) . . . . ?
C38 C39 C43 C5 86.8(6) . . . . ?
C39 C40 C42 C35 -2.6(8) . . . . ?
C40 C39 C43 C5 -90.0(6) . . . . ?
C41 O8 C40 C39 162.1(5) . . . . ?
C41 O8 C40 C42 -18.9(8) . . . . ?
C42 C35 C36 O7 -178.6(4) . . . . ?
C42 C35 C36 C38 0.1(7) . . . . ?
C43 C5 C6 C7 -176.7(5) . . . . ?
C43 C39 C40 O8 -1.3(7) . . . . ?
C43 C39 C40 C42 179.7(5) . . . . ?
C44 C24 C25 C26 -84.7(6) . . . . ?
C44 C46 C47 C48 -174.9(5) . . . . ?
C44 C46 C56 C55 174.4(5) . . . . ?
C45 C21 C22 C23 -2.4(7) . . . . ?
C45 C21 C22 C57 -179.0(5) . . . . ?
C45 C44 C46 C47 -48.9(7) . . . . ?
C45 C44 C46 C56 132.7(5) . . . . ?
C46 C44 C45 C21 174.2(5) . . . . ?
C46 C47 C48 C49 0.8(8) . . . . ?
C47 C46 C56 C55 -4.0(7) . . . . ?
C47 C48 C49 C50 174.2(5) . . . . ?
C47 C48 C49 C55 -4.7(8) . . . . ?
C48 C49 C50 C51 -141.4(6) . . . . ?
C48 C49 C50 C54 36.2(8) . . . . ?
C48 C49 C55 C56 4.2(7) . . . . ?
C49 C50 C51 C52 177.6(6) . . . . ?
C49 C50 C54 C53 -178.4(6) . . . . ?
C49 C55 C56 C46 0.2(8) . . . . ?
C50 C49 C55 C56 -174.7(5) . . . . ?
C50 C51 C52 N1 0.9(11) . . . . ?
C51 C50 C54 C53 -0.6(9) . . . . ?
C52 N1 C53 C54 -0.2(11) . . . . ?
C53 N1 C52 C51 -0.7(11) . . . . ?
C54 C50 C51 C52 -0.2(9) . . . . ?
C55 C49 C50 C51 37.5(8) . . . . ?
C55 C49 C50 C54 -144.9(6) . . . . ?
C56 C46 C47 C48 3.5(8) . . . . ?
C57 C22 C23 C24 177.5(5) . . . . ?
C57 C58 C59 C60 1.1(8) . . . . ?
C58 C57 C67 C66 2.6(9) . . . . ?
C58 C59 C60 C61 -178.6(6) . . . . ?
C58 C59 C60 C66 0.6(9) . . . . ?
C59 C60 C61 C62 -33.6(9) . . . . ?
C59 C60 C61 C65 143.6(7) . . . . ?
C59 C60 C66 C67 -0.7(9) . . . . ?
C60 C61 C62 C63 179.2(6) . . . . ?
C60 C61 C65 C64 178.8(7) . . . . ?
C60 C66 C67 C57 -0.9(10) . . . . ?
C61 C60 C66 C67 178.5(6) . . . . ?
C61 C62 C63 N2 -1.1(13) . . . . ?
C62 C61 C65 C64 -3.8(11) . . . . ?
C63 N2 C64 C65 -3.9(15) . . . . ?
C64 N2 C63 C62 1.9(14) . . . . ?
C65 C61 C62 C63 1.9(10) . . . . ?
C66 C60 C61 C62 147.2(6) . . . . ?
C66 C60 C61 C65 -35.6(9) . . . . ?
C67 C57 C58 C59 -2.7(8) . . . . ?
C68 O1 C4 C5 -113.2(6) . . . . ?
C68 O1 C4 C10 68.1(7) . . . . ?
O9 C69 C70 C71 178.5(5) . . . . ?
O9 C69 C70 C108 -2.8(7) . . . . ?
O9 C69 C75 C74 -179.2(5) . . . . ?
O10 C72 C74 C75 179.1(5) . . . . ?
O10 C72 C74 C76 -1.4(8) . . . . ?
O11 C78 C80 C81 -179.8(5) . . . . ?
O12 C82 C84 C77 179.4(5) . . . . ?
O13 C92 C94 C95 178.8(5) . . . . ?
O14 C96 C98 C91 179.7(5) . . . . ?
O15 C101 C103 C104 -177.2(5) . . . . ?
O16 C105 C107 C100 179.1(6) . . . . ?
N3 C118 C119 C115 -3(2) . . . . ?
N4 C129 C130 C126 -1.9(12) . . . . ?
C69 C70 C71 C72 0.5(8) . . . . ?
C69 C70 C108 C104 -86.0(7) . . . . ?
C70 C69 C75 C74 0.1(8) . . . . ?
C70 C71 C72 O10 -179.8(5) . . . . ?
C70 C71 C72 C74 0.5(8) . . . . ?
C71 C70 C108 C104 92.7(6) . . . . ?
C71 C72 C74 C75 -1.2(8) . . . . ?
C71 C72 C74 C76 178.3(5) . . . . ?
C72 C74 C75 C69 0.9(7) . . . . ?
C72 C74 C76 C77 -97.2(7) . . . . ?
C73 O10 C72 C71 15.4(10) . . . . ?
C73 O10 C72 C74 -164.9(8) . . . . ?
C74 C76 C77 C78 -95.2(6) . . . . ?
C74 C76 C77 C84 85.2(7) . . . . ?
C75 C69 C70 C71 -0.9(8) . . . . ?
C75 C69 C70 C108 177.8(5) . . . . ?
C75 C74 C76 C77 82.3(6) . . . . ?
C76 C74 C75 C69 -178.6(5) . . . . ?
C76 C77 C78 O11 0.2(7) . . . . ?
C76 C77 C78 C80 -179.8(5) . . . . ?
C76 C77 C84 C82 -179.7(5) . . . . ?
C77 C78 C80 C81 0.1(8) . . . . ?
C78 C77 C84 C82 0.8(8) . . . . ?
C78 C80 C81 C82 -0.5(7) . . . . ?
C78 C80 C81 C85 -179.6(4) . . . . ?
C79 O11 C78 C77 173.4(6) . . . . ?
C79 O11 C78 C80 -6.7(8) . . . . ?
C80 C81 C82 O12 -179.5(4) . . . . ?
C80 C81 C82 C84 1.0(7) . . . . ?
C80 C81 C85 C86 91.8(5) . . . . ?
C81 C82 C84 C77 -1.2(8) . . . . ?
C81 C85 C86 C87 -84.7(6) . . . . ?
C81 C85 C86 C110 89.6(5) . . . . ?
C82 C81 C85 C86 -87.3(6) . . . . ?
C83 O12 C82 C81 -176.6(6) . . . . ?
C83 O12 C82 C84 2.9(9) . . . . ?
C84 C77 C78 O11 179.7(5) . . . . ?
C84 C77 C78 C80 -0.2(8) . . . . ?
C85 C81 C82 O12 -0.4(7) . . . . ?
C85 C81 C82 C84 -179.9(5) . . . . ?
C85 C86 C87 C88 173.8(5) . . . . ?
C85 C86 C87 C122 -3.4(8) . . . . ?
C85 C86 C110 C109 -174.1(4) . . . . ?
C86 C87 C88 C89 0.0(8) . . . . ?
C86 C87 C122 C123 -53.5(7) . . . . ?
C86 C87 C122 C132 125.5(5) . . . . ?
C87 C86 C110 C109 0.5(7) . . . . ?
C87 C88 C89 C90 -174.8(5) . . . . ?
C87 C88 C89 C109 0.6(8) . . . . ?
C87 C122 C123 C124 174.3(5) . . . . ?
C87 C122 C132 C131 -175.8(5) . . . . ?
C88 C87 C122 C123 129.3(5) . . . . ?
C88 C87 C122 C132 -51.6(7) . . . . ?
C88 C89 C90 C91 90.1(6) . . . . ?
C88 C89 C109 C110 -0.6(7) . . . . ?
C88 C89 C109 C111 -179.7(5) . . . . ?
C89 C90 C91 C92 -85.6(6) . . . . ?
C89 C90 C91 C98 93.0(5) . . . . ?
C89 C109 C110 C86 0.1(7) . . . . ?
C89 C109 C111 C112 -52.2(7) . . . . ?
C89 C109 C111 C121 130.9(5) . . . . ?
C90 C89 C109 C110 174.5(5) . . . . ?
C90 C89 C109 C111 -4.6(8) . . . . ?
C90 C91 C92 O13 0.0(7) . . . . ?
C90 C91 C92 C94 179.0(4) . . . . ?
C90 C91 C98 C96 -179.0(5) . . . . ?
C91 C92 C94 C95 -0.1(8) . . . . ?
C92 C91 C98 C96 -0.3(8) . . . . ?
C92 C94 C95 C96 -0.3(8) . . . . ?
C92 C94 C95 C99 -179.1(5) . . . . ?
C93 O13 C92 C91 -173.0(5) . . . . ?
C93 O13 C92 C94 8.1(8) . . . . ?
C94 C95 C96 O14 -179.5(5) . . . . ?
C94 C95 C96 C98 0.3(8) . . . . ?
C94 C95 C99 C100 77.4(8) . . . . ?
C95 C96 C98 C91 0.0(8) . . . . ?
C95 C99 C100 C101 -83.0(8) . . . . ?
C95 C99 C100 C107 98.8(7) . . . . ?
C96 C95 C99 C100 -101.4(7) . . . . ?
C97 O14 C96 C95 -174.7(8) . . . . ?
C97 O14 C96 C98 5.5(11) . . . . ?
C98 C91 C92 O13 -178.6(4) . . . . ?
C98 C91 C92 C94 0.4(7) . . . . ?
C99 C95 C96 O14 -0.6(8) . . . . ?
C99 C95 C96 C98 179.2(5) . . . . ?
C99 C100 C101 O15 -2.5(8) . . . . ?
C99 C100 C101 C103 178.6(5) . . . . ?
C99 C100 C107 C105 -179.5(5) . . . . ?
C100 C101 C103 C104 1.7(8) . . . . ?
C101 C100 C107 C105 2.3(8) . . . . ?
C101 C103 C104 C105 0.9(8) . . . . ?
C101 C103 C104 C108 -176.2(5) . . . . ?
C102 O15 C101 C100 172.1(6) . . . . ?
C102 O15 C101 C103 -8.9(9) . . . . ?
C103 C104 C105 O16 179.3(5) . . . . ?
C103 C104 C105 C107 -1.8(8) . . . . ?
C103 C104 C108 C70 86.0(6) . . . . ?
C104 C105 C107 C100 0.2(9) . . . . ?
C105 C104 C108 C70 -91.1(7) . . . . ?
C106 O16 C105 C104 -167.3(7) . . . . ?
C106 O16 C105 C107 13.7(10) . . . . ?
C107 C100 C101 O15 175.8(5) . . . . ?
C107 C100 C101 C103 -3.2(8) . . . . ?
C108 C70 C71 C72 -178.2(5) . . . . ?
C108 C104 C105 O16 -3.7(8) . . . . ?
C108 C104 C105 C107 175.3(5) . . . . ?
C109 C89 C90 C91 -85.1(6) . . . . ?
C109 C111 C112 C113 -176.2(5) . . . . ?
C109 C111 C121 C120 176.0(5) . . . . ?
C110 C86 C87 C88 -0.5(7) . . . . ?
C110 C86 C87 C122 -177.6(5) . . . . ?
C110 C109 C111 C112 128.7(5) . . . . ?
C110 C109 C111 C121 -48.2(7) . . . . ?
C111 C109 C110 C86 179.2(5) . . . . ?
C111 C112 C113 C114 -0.8(8) . . . . ?
C112 C111 C121 C120 -1.1(8) . . . . ?
C112 C113 C114 C115 -178.7(5) . . . . ?
C112 C113 C114 C120 1.2(8) . . . . ?
C113 C114 C115 C116 -30.3(9) . . . . ?
C113 C114 C115 C119 148.5(8) . . . . ?
C113 C114 C120 C121 -1.6(9) . . . . ?
C114 C115 C116 C117 179.2(6) . . . . ?
C114 C115 C119 C118 -176.9(10) . . . . ?
C114 C120 C121 C111 1.6(9) . . . . ?
C115 C114 C120 C121 178.3(6) . . . . ?
C115 C116 C117 N3 -2.0(12) . . . . ?
C116 C115 C119 C118 2.0(15) . . . . ?
C117 N3 C118 C119 1.3(18) . . . . ?
C118 N3 C117 C116 1.2(14) . . . . ?
C119 C115 C116 C117 0.3(11) . . . . ?
C120 C114 C115 C116 149.7(6) . . . . ?
C120 C114 C115 C119 -31.4(10) . . . . ?
C121 C111 C112 C113 0.7(8) . . . . ?
C122 C87 C88 C89 177.3(5) . . . . ?
C122 C123 C124 C125 2.3(8) . . . . ?
C123 C122 C132 C131 3.3(8) . . . . ?
C123 C124 C125 C126 -175.2(5) . . . . ?
C123 C124 C125 C131 1.8(8) . . . . ?
C124 C125 C126 C127 34.3(8) . . . . ?
C124 C125 C126 C130 -144.5(6) . . . . ?
C124 C125 C131 C132 -3.3(8) . . . . ?
C125 C126 C127 C128 -178.6(6) . . . . ?
C125 C126 C130 C129 179.8(6) . . . . ?
C125 C131 C132 C122 0.7(9) . . . . ?
C126 C125 C131 C132 173.6(5) . . . . ?
C126 C127 C128 N4 -0.7(10) . . . . ?
C127 C126 C130 C129 0.9(10) . . . . ?
C128 N4 C129 C130 1.4(11) . . . . ?
C129 N4 C128 C127 -0.1(10) . . . . ?
C130 C126 C127 C128 0.3(9) . . . . ?
C131 C125 C126 C127 -142.6(6) . . . . ?
C131 C125 C126 C130 38.6(9) . . . . ?
C132 C122 C123 C124 -4.8(8) . . . . ?
C133 O9 C69 C70 163.1(5) . . . . ?
C133 O9 C69 C75 -17.5(8) . . . . ?
C134 C135 C136 C137 170(3) . . . . ?
C138 C134 C135 C136 150(7) . . . . ?
C139 C140 C141 C142 174.3(11) . . . . ?
C143 C139 C140 C141 -178.9(10) . . . . ?

loop_
_twin_individual_id
_twin_individual_mass_fraction_refined
1 0.89(3)
2 0.11(3)

loop_
_smtbx_masks_void_nr
_smtbx_masks_void_average_x
_smtbx_masks_void_average_y
_smtbx_masks_void_average_z
_smtbx_masks_void_volume
_smtbx_masks_void_count_electrons
_smtbx_masks_void_content
1 0.273 0.206 0.183 252.4 58.8 ?
2 0.235 0.308 0.621 43.3 4.1 ?
3 -0.015 0.319 0.464 34.5 4.2 ?
4 -0.273 0.706 0.817 252.4 58.7 ?
5 -0.235 0.808 0.379 43.3 4.1 ?
6 0.015 0.819 0.536 34.5 4.2 ?
